data_7034042
loop_
_publ_author_name
'Arikawa, Yasuhiro'
'Nakamura, Takuo'
'Ogushi, Shinji'
'Eguchi, Kazushige'
'Umakoshi, Keisuke'

_publ_section_title
;
 Fixation of atmospheric carbon dioxide by ruthenium complexes bearing an
 NHC-based pincer ligand: formation of a methylcarbonato complex and its
 methylation.
;
_journal_issue 12
_journal_name_full 'Dalton transactions (Cambridge, England : 2003)'
_journal_page_first 5303
_journal_page_last 5305
_journal_paper_doi 10.1039/c5dt00476d
_journal_volume 44
_journal_year 2015
_chemical_formula_moiety 'C31 H36 N8 Ru, P2 F12, C2 H3 N'
_chemical_formula_sum 'C33 H39 F12 N9 P2 Ru'
_chemical_formula_weight 952.73
_space_group_IT_number 14
_symmetry_cell_setting monoclinic
_symmetry_Int_Tables_number 14
_symmetry_space_group_name_Hall '-P 2ybc'
_symmetry_space_group_name_H-M 'P 1 21/c 1'
_atom_sites_solution_hydrogens geom
_atom_sites_solution_primary direct
_atom_sites_solution_secondary difmap
_audit_update_record
;
2014-12-16 deposited with the CCDC.
2015-02-12 downloaded from the CCDC.
;
_cell_angle_alpha 90.0000
_cell_angle_beta 110.388(2)
_cell_angle_gamma 90.0000
_cell_formula_units_Z 8
_cell_length_a 24.816(5)
_cell_length_b 17.489(3)
_cell_length_c 19.357(4)
_cell_measurement_reflns_used 17574
_cell_measurement_temperature 93
_cell_measurement_theta_max 27.48
_cell_measurement_theta_min 3.03
_cell_volume 7875(3)
_computing_cell_refinement CrystalClear
_computing_data_collection 'CrystalClear (Rigaku Inc., 2008)'
_computing_data_reduction CrystalClear
_computing_molecular_graphics 'CrystalStructure 4.0'
_computing_publication_material 'CrystalStructure 4.0 (Rigaku, 2010)'
_computing_structure_refinement 'SHELXL97 (Sheldrick, 2008)'
_computing_structure_solution 'Il Milione (Burla, et al., 2007)'
_diffrn_ambient_temperature 93
_diffrn_detector_area_resol_mean 7.111
_diffrn_measured_fraction_theta_full 0.994
_diffrn_measured_fraction_theta_max 0.994
_diffrn_measurement_device_type 'Rigaku Saturn724+'
_diffrn_measurement_method \w
_diffrn_radiation_type 'Mo K\a'
_diffrn_radiation_wavelength 0.71075
_diffrn_reflns_av_R_equivalents 0.0704
_diffrn_reflns_limit_h_max 32
_diffrn_reflns_limit_h_min -31
_diffrn_reflns_limit_k_max 22
_diffrn_reflns_limit_k_min -20
_diffrn_reflns_limit_l_max 23
_diffrn_reflns_limit_l_min -25
_diffrn_reflns_number 65122
_diffrn_reflns_theta_full 27.51
_diffrn_reflns_theta_max 27.51
_diffrn_standards_number 0
_exptl_absorpt_coefficient_mu 0.575
_exptl_absorpt_correction_T_max 0.972
_exptl_absorpt_correction_T_min 0.859
_exptl_absorpt_correction_type multi-scan
_exptl_absorpt_process_details 'REQAB (Rigaku, 1998)'
_exptl_crystal_colour yellow
_exptl_crystal_density_diffrn 1.607
_exptl_crystal_density_method 'not measured'
_exptl_crystal_description prism
_exptl_crystal_F_000 3856.00
_exptl_crystal_recrystallization_method 'Re-crystallisation from solvent: CH3CN/ether'
_exptl_crystal_size_max 0.120
_exptl_crystal_size_mid 0.100
_exptl_crystal_size_min 0.050
_refine_diff_density_max 1.730
_refine_diff_density_min -1.330
_refine_ls_extinction_method none
_refine_ls_goodness_of_fit_ref 1.114
_refine_ls_hydrogen_treatment constr
_refine_ls_number_parameters 1043
_refine_ls_number_reflns 18012
_refine_ls_number_restraints 0
_refine_ls_R_factor_gt 0.0746
_refine_ls_shift/su_max 0.001
_refine_ls_structure_factor_coef Fsqd
_refine_ls_weighting_details 'w = 1/[\s^2^(Fo^2^)+(0.0761P)^2^+16.1354P] where P=(Fo^2^+2Fc^2^)/3'
_refine_ls_weighting_scheme calc
_refine_ls_wR_factor_ref 0.1826
_reflns_number_gt 14312
_reflns_number_total 18012
_reflns_threshold_expression F^2^>2.0\s(F^2^)
_cod_data_source_file c5dt00476d2.cif
_cod_data_source_block 1446a
_cod_depositor_comments 'Adding full bibliography for 7034038--7034042.cif.'
_cod_database_code 7034042

loop_
_symmetry_equiv_pos_site_id
_symmetry_equiv_pos_as_xyz
1 +X,+Y,+Z
2 -X,1/2+Y,1/2-Z
3 -X,-Y,-Z
4 +X,1/2-Y,1/2+Z

loop_
_atom_site_label
_atom_site_type_symbol
_atom_site_fract_x
_atom_site_fract_y
_atom_site_fract_z
_atom_site_U_iso_or_equiv
_atom_site_adp_type
_atom_site_occupancy
_atom_site_symmetry_multiplicity
_atom_site_calc_flag
_atom_site_refinement_flags
Ru1 Ru 0.133871(15) 0.22266(2) 0.256301(19) 0.01679(10) Uani 1.0 4 d .
Ru2 Ru 0.344734(16) 0.73286(2) 0.34847(2) 0.01908(10) Uani 1.0 4 d .
P1 P 0.39004(7) 0.01485(9) 0.10219(9) 0.0377(4) Uani 1.0 4 d .
P2 P 0.47461(6) 0.15926(8) 0.43872(8) 0.0305(3) Uani 1.0 4 d .
P3 P 0.06452(6) 0.64171(7) 0.00431(7) 0.0229(3) Uani 1.0 4 d .
P4 P 0.12474(6) 0.48933(7) 0.48540(7) 0.0246(3) Uani 1.0 4 d .
F1 F 0.4018(3) -0.0719(3) 0.0895(3) 0.0819(16) Uani 1.0 4 d .
F2 F 0.4165(3) 0.0410(3) 0.0431(4) 0.0936(18) Uani 1.0 4 d .
F3 F 0.4498(2) 0.0184(3) 0.1635(3) 0.103(3) Uani 1.0 4 d .
F4 F 0.3288(3) 0.0095(4) 0.0386(3) 0.0930(18) Uani 1.0 4 d .
F5 F 0.36105(17) -0.0139(3) 0.1589(2) 0.0569(11) Uani 1.0 4 d .
F6 F 0.3761(3) 0.1002(3) 0.1138(3) 0.0819(16) Uani 1.0 4 d .
F7 F 0.51346(14) 0.08466(19) 0.4588(2) 0.0473(9) Uani 1.0 4 d .
F8 F 0.45102(15) 0.1336(2) 0.35419(19) 0.0459(9) Uani 1.0 4 d .
F9 F 0.52520(14) 0.20639(19) 0.42573(19) 0.0399(8) Uani 1.0 4 d .
F10 F 0.42254(15) 0.1139(2) 0.4510(3) 0.0528(10) Uani 1.0 4 d .
F11 F 0.49754(15) 0.1848(2) 0.52330(18) 0.0453(9) Uani 1.0 4 d .
F12 F 0.43456(15) 0.2339(2) 0.4188(3) 0.0511(10) Uani 1.0 4 d .
F13 F 0.05514(14) 0.64751(17) -0.08157(16) 0.0338(7) Uani 1.0 4 d .
F14 F 0.00134(13) 0.67449(18) -0.01120(17) 0.0348(8) Uani 1.0 4 d .
F15 F 0.08942(14) 0.72693(16) 0.01625(18) 0.0370(8) Uani 1.0 4 d .
F16 F 0.04051(14) 0.55667(16) -0.00674(16) 0.0338(7) Uani 1.0 4 d .
F17 F 0.12787(13) 0.60932(19) 0.0211(2) 0.0405(8) Uani 1.0 4 d .
F18 F 0.07394(13) 0.63623(18) 0.09108(16) 0.0335(7) Uani 1.0 4 d .
F19 F 0.13665(13) 0.46757(18) 0.41209(16) 0.0333(7) Uani 1.0 4 d .
F20 F 0.05735(12) 0.48237(16) 0.44167(16) 0.0294(7) Uani 1.0 4 d .
F21 F 0.12275(14) 0.57835(17) 0.46494(18) 0.0356(8) Uani 1.0 4 d .
F22 F 0.12727(14) 0.39998(16) 0.50672(18) 0.0349(8) Uani 1.0 4 d .
F23 F 0.19257(13) 0.49602(18) 0.52916(18) 0.0385(8) Uani 1.0 4 d .
F24 F 0.11274(16) 0.51032(19) 0.55918(17) 0.0410(8) Uani 1.0 4 d .
N1 N 0.07141(16) 0.2698(2) 0.2870(2) 0.0170(8) Uani 1.0 4 d .
N2 N 0.08097(17) 0.3728(2) 0.2206(2) 0.0194(8) Uani 1.0 4 d .
N3 N 0.13512(16) 0.3785(3) 0.1555(2) 0.0203(8) Uani 1.0 4 d .
N4 N 0.07396(17) 0.1596(2) 0.3488(2) 0.0188(8) Uani 1.0 4 d .
N5 N 0.11967(17) 0.0584(2) 0.3377(2) 0.0210(8) Uani 1.0 4 d .
N6 N 0.19886(17) 0.2625(2) 0.3478(2) 0.0189(8) Uani 1.0 4 d .
N7 N 0.20574(16) 0.1782(3) 0.2386(2) 0.0201(8) Uani 1.0 4 d .
N8 N 0.07677(17) 0.1817(2) 0.1609(2) 0.0198(8) Uani 1.0 4 d .
N9 N -0.0257(2) 0.0769(3) 0.2227(3) 0.0358(11) Uani 1.0 4 d .
N10 N 0.39457(16) 0.8213(3) 0.3413(2) 0.0207(8) Uani 1.0 4 d .
N11 N 0.36007(18) 0.8810(3) 0.4207(3) 0.0242(9) Uani 1.0 4 d .
N12 N 0.30827(17) 0.8278(3) 0.4758(3) 0.0232(9) Uani 1.0 4 d .
N13 N 0.41806(18) 0.7463(3) 0.2602(3) 0.0271(9) Uani 1.0 4 d .
N14 N 0.39787(18) 0.6264(3) 0.2429(3) 0.0272(10) Uani 1.0 4 d .
N15 N 0.27675(16) 0.7754(2) 0.2618(2) 0.0182(8) Uani 1.0 4 d .
N16 N 0.28220(17) 0.6504(3) 0.3401(2) 0.0222(9) Uani 1.0 4 d .
N17 N 0.40886(17) 0.6830(3) 0.4329(3) 0.0222(9) Uani 1.0 4 d .
N18 N 0.3175(3) 0.3955(5) 0.0379(5) 0.073(2) Uani 1.0 4 d .
C1 C 0.12258(19) 0.3316(3) 0.2042(3) 0.0192(9) Uani 1.0 4 d .
C2 C 0.11332(19) 0.1327(3) 0.3174(3) 0.0188(9) Uani 1.0 4 d .
C3 C 0.0679(3) 0.4419(3) 0.1827(3) 0.0245(10) Uani 1.0 4 d .
C4 C 0.1018(2) 0.4447(3) 0.1426(3) 0.0254(11) Uani 1.0 4 d .
C5 C 0.0575(2) 0.1020(3) 0.3881(3) 0.0224(10) Uani 1.0 4 d .
C6 C 0.0866(2) 0.0400(3) 0.3806(3) 0.0245(11) Uani 1.0 4 d .
C7 C 0.0539(2) 0.3418(3) 0.2670(3) 0.0199(10) Uani 1.0 4 d .
C8 C 0.0146(2) 0.3791(3) 0.2909(3) 0.0238(10) Uani 1.0 4 d .
C9 C -0.0064(2) 0.3395(3) 0.3379(3) 0.0248(11) Uani 1.0 4 d .
C10 C 0.0111(2) 0.2648(3) 0.3590(3) 0.0231(10) Uani 1.0 4 d .
C11 C 0.0511(2) 0.2321(3) 0.3327(3) 0.0213(10) Uani 1.0 4 d .
C12 C 0.1782(2) 0.3630(3) 0.1183(3) 0.0255(11) Uani 1.0 4 d .
C13 C 0.1555(3) 0.2946(3) 0.0661(3) 0.0292(12) Uani 1.0 4 d .
C14 C 0.1838(3) 0.4334(3) 0.0746(3) 0.0319(12) Uani 1.0 4 d .
C15 C 0.2360(2) 0.3461(4) 0.1772(3) 0.0322(13) Uani 1.0 4 d .
C16 C 0.1544(3) 0.0007(3) 0.3140(3) 0.0243(11) Uani 1.0 4 d .
C17 C 0.1316(3) -0.0003(3) 0.2304(3) 0.0295(12) Uani 1.0 4 d .
C18 C 0.1468(3) -0.0788(3) 0.3424(4) 0.0338(13) Uani 1.0 4 d .
C19 C 0.2175(3) 0.0229(4) 0.3471(4) 0.0364(13) Uani 1.0 4 d .
C20 C 0.2531(2) 0.2436(3) 0.3522(3) 0.0221(10) Uani 1.0 4 d .
C21 C 0.3005(3) 0.2716(3) 0.4084(3) 0.0330(13) Uani 1.0 4 d .
C22 C 0.2930(3) 0.3192(4) 0.4614(3) 0.0346(13) Uani 1.0 4 d .
C23 C 0.2380(3) 0.3372(3) 0.4573(3) 0.0269(11) Uani 1.0 4 d .
C24 C 0.1919(3) 0.3080(3) 0.4002(3) 0.0240(10) Uani 1.0 4 d .
C25 C 0.2566(2) 0.1942(3) 0.2934(3) 0.0243(10) Uani 1.0 4 d .
C26 C 0.3083(3) 0.1658(4) 0.2910(3) 0.0331(13) Uani 1.0 4 d .
C27 C 0.3088(3) 0.1211(4) 0.2329(4) 0.0369(14) Uani 1.0 4 d .
C28 C 0.2575(3) 0.1057(3) 0.1768(3) 0.0275(11) Uani 1.0 4 d .
C29 C 0.2072(2) 0.1353(3) 0.1814(3) 0.0194(9) Uani 1.0 4 d .
C30 C 0.04595(19) 0.1604(3) 0.1056(3) 0.0193(10) Uani 1.0 4 d .
C31 C 0.0069(2) 0.1336(3) 0.0340(3) 0.0259(11) Uani 1.0 4 d .
C32 C -0.0481(3) 0.1314(3) 0.1967(3) 0.0262(11) Uani 1.0 4 d .
C33 C -0.0760(3) 0.2028(3) 0.1637(4) 0.0361(13) Uani 1.0 4 d .
C34 C 0.3318(2) 0.8131(3) 0.4236(3) 0.0241(10) Uani 1.0 4 d .
C35 C 0.3859(2) 0.6891(3) 0.2779(3) 0.0220(10) Uani 1.0 4 d .
C36 C 0.3537(3) 0.9348(3) 0.4695(3) 0.0280(11) Uani 1.0 4 d .
C37 C 0.3212(3) 0.9019(3) 0.5031(3) 0.0283(11) Uani 1.0 4 d .
C38 C 0.4472(3) 0.7204(4) 0.2158(4) 0.0363(14) Uani 1.0 4 d .
C39 C 0.4349(3) 0.6457(4) 0.2057(4) 0.0355(13) Uani 1.0 4 d .
C40 C 0.3934(2) 0.8868(3) 0.3762(3) 0.0231(10) Uani 1.0 4 d .
C41 C 0.4208(3) 0.9522(3) 0.3657(3) 0.0298(12) Uani 1.0 4 d .
C42 C 0.4496(3) 0.9487(4) 0.3168(3) 0.0344(13) Uani 1.0 4 d .
C43 C 0.4509(3) 0.8813(3) 0.2788(3) 0.0318(12) Uani 1.0 4 d .
C44 C 0.4226(2) 0.8181(3) 0.2934(3) 0.0244(10) Uani 1.0 4 d .
C45 C 0.2780(3) 0.7704(3) 0.5079(3) 0.0273(11) Uani 1.0 4 d .
C46 C 0.3193(3) 0.7043(3) 0.5376(3) 0.0305(12) Uani 1.0 4 d .
C47 C 0.2639(3) 0.8065(4) 0.5711(3) 0.0340(13) Uani 1.0 4 d .
C48 C 0.2222(2) 0.7454(3) 0.4481(3) 0.0301(12) Uani 1.0 4 d .
C49 C 0.3791(3) 0.5461(3) 0.2493(3) 0.0306(12) Uani 1.0 4 d .
C50 C 0.4003(3) 0.5248(3) 0.3306(3) 0.0350(13) Uani 1.0 4 d .
C51 C 0.4062(3) 0.4919(4) 0.2080(4) 0.0461(16) Uani 1.0 4 d .
C52 C 0.3139(3) 0.5424(4) 0.2148(3) 0.0353(13) Uani 1.0 4 d .
C53 C 0.2274(2) 0.7330(3) 0.2413(3) 0.0210(10) Uani 1.0 4 d .
C54 C 0.1785(2) 0.7560(3) 0.1848(3) 0.0247(11) Uani 1.0 4 d .
C55 C 0.1789(3) 0.8238(3) 0.1467(3) 0.0251(11) Uani 1.0 4 d .
C56 C 0.2287(3) 0.8667(3) 0.1675(3) 0.0252(11) Uani 1.0 4 d .
C57 C 0.2762(2) 0.8410(3) 0.2245(3) 0.0225(10) Uani 1.0 4 d .
C58 C 0.2316(2) 0.6620(3) 0.2844(3) 0.0213(10) Uani 1.0 4 d .
C59 C 0.1865(3) 0.6098(3) 0.2698(3) 0.0288(11) Uani 1.0 4 d .
C60 C 0.1925(3) 0.5469(4) 0.3143(3) 0.0364(14) Uani 1.0 4 d .
C61 C 0.2433(3) 0.5364(3) 0.3723(3) 0.0333(13) Uani 1.0 4 d .
C62 C 0.2871(2) 0.5886(3) 0.3830(3) 0.0252(11) Uani 1.0 4 d .
C63 C 0.4470(3) 0.6541(3) 0.4760(3) 0.0252(11) Uani 1.0 4 d .
C64 C 0.4958(3) 0.6160(4) 0.5298(3) 0.0319(12) Uani 1.0 4 d .
C65 C 0.3545(4) 0.3525(5) 0.0654(5) 0.0564(19) Uani 1.0 4 d .
C66 C 0.3979(4) 0.2989(6) 0.0973(5) 0.077(3) Uani 1.0 4 d .
H3 H 0.0407 0.4791 0.1849 0.0294 Uiso 1.0 4 calc R
H4 H 0.1031 0.4852 0.1105 0.0305 Uiso 1.0 4 calc R
H5 H 0.0315 0.1061 0.4141 0.0269 Uiso 1.0 4 calc R
H6 H 0.0849 -0.0088 0.4013 0.0294 Uiso 1.0 4 calc R
H8 H 0.0025 0.4299 0.2757 0.0285 Uiso 1.0 4 calc R
H9 H -0.0332 0.3636 0.3561 0.0298 Uiso 1.0 4 calc R
H10 H -0.0039 0.2370 0.3904 0.0277 Uiso 1.0 4 calc R
H13A H 0.1189 0.3085 0.0280 0.0350 Uiso 1.0 4 calc R
H13B H 0.1495 0.2509 0.0943 0.0350 Uiso 1.0 4 calc R
H13C H 0.1835 0.2810 0.0429 0.0350 Uiso 1.0 4 calc R
H14A H 0.1943 0.4777 0.1075 0.0382 Uiso 1.0 4 calc R
H14B H 0.1469 0.4432 0.0352 0.0382 Uiso 1.0 4 calc R
H14C H 0.2135 0.4244 0.0530 0.0382 Uiso 1.0 4 calc R
H15A H 0.2329 0.3000 0.2044 0.0387 Uiso 1.0 4 calc R
H15B H 0.2475 0.3894 0.2114 0.0387 Uiso 1.0 4 calc R
H15C H 0.2649 0.3379 0.1540 0.0387 Uiso 1.0 4 calc R
H17A H 0.1349 0.0510 0.2118 0.0353 Uiso 1.0 4 calc R
H17B H 0.0912 -0.0161 0.2126 0.0353 Uiso 1.0 4 calc R
H17C H 0.1541 -0.0365 0.2128 0.0353 Uiso 1.0 4 calc R
H18A H 0.1062 -0.0935 0.3221 0.0405 Uiso 1.0 4 calc R
H18B H 0.1593 -0.0778 0.3963 0.0405 Uiso 1.0 4 calc R
H18C H 0.1700 -0.1159 0.3270 0.0405 Uiso 1.0 4 calc R
H19A H 0.2294 0.0230 0.4009 0.0437 Uiso 1.0 4 calc R
H19B H 0.2229 0.0740 0.3299 0.0437 Uiso 1.0 4 calc R
H19C H 0.2408 -0.0141 0.3316 0.0437 Uiso 1.0 4 calc R
H21 H 0.3381 0.2581 0.4106 0.0396 Uiso 1.0 4 calc R
H22 H 0.3253 0.3391 0.4999 0.0416 Uiso 1.0 4 calc R
H23 H 0.2318 0.3693 0.4934 0.0323 Uiso 1.0 4 calc R
H24 H 0.1540 0.3205 0.3979 0.0288 Uiso 1.0 4 calc R
H26 H 0.3433 0.1774 0.3296 0.0398 Uiso 1.0 4 calc R
H27 H 0.3439 0.1010 0.2314 0.0443 Uiso 1.0 4 calc R
H28 H 0.2568 0.0753 0.1358 0.0330 Uiso 1.0 4 calc R
H29 H 0.1720 0.1251 0.1424 0.0233 Uiso 1.0 4 calc R
H31A H 0.0221 0.1482 -0.0045 0.0311 Uiso 1.0 4 calc R
H31B H -0.0310 0.1568 0.0236 0.0311 Uiso 1.0 4 calc R
H31C H 0.0035 0.0778 0.0350 0.0311 Uiso 1.0 4 calc R
H33A H -0.0466 0.2410 0.1654 0.0433 Uiso 1.0 4 calc R
H33B H -0.0997 0.2217 0.1913 0.0433 Uiso 1.0 4 calc R
H33C H -0.1003 0.1936 0.1124 0.0433 Uiso 1.0 4 calc R
H36 H 0.3693 0.9850 0.4774 0.0335 Uiso 1.0 4 calc R
H37 H 0.3090 0.9249 0.5395 0.0340 Uiso 1.0 4 calc R
H38 H 0.4711 0.7494 0.1964 0.0436 Uiso 1.0 4 calc R
H39 H 0.4491 0.6116 0.1779 0.0427 Uiso 1.0 4 calc R
H41 H 0.4197 0.9981 0.3914 0.0358 Uiso 1.0 4 calc R
H42 H 0.4690 0.9927 0.3087 0.0413 Uiso 1.0 4 calc R
H43 H 0.4702 0.8787 0.2444 0.0382 Uiso 1.0 4 calc R
H46A H 0.3005 0.6648 0.5570 0.0366 Uiso 1.0 4 calc R
H46B H 0.3536 0.7228 0.5771 0.0366 Uiso 1.0 4 calc R
H46C H 0.3305 0.6828 0.4978 0.0366 Uiso 1.0 4 calc R
H47A H 0.2378 0.8498 0.5525 0.0408 Uiso 1.0 4 calc R
H47B H 0.2994 0.8245 0.6088 0.0408 Uiso 1.0 4 calc R
H47C H 0.2454 0.7684 0.5926 0.0408 Uiso 1.0 4 calc R
H48A H 0.2305 0.7268 0.4052 0.0361 Uiso 1.0 4 calc R
H48B H 0.1958 0.7890 0.4336 0.0361 Uiso 1.0 4 calc R
H48C H 0.2043 0.7044 0.4672 0.0361 Uiso 1.0 4 calc R
H50A H 0.3827 0.5589 0.3570 0.0420 Uiso 1.0 4 calc R
H50B H 0.4422 0.5300 0.3512 0.0420 Uiso 1.0 4 calc R
H50C H 0.3896 0.4718 0.3360 0.0420 Uiso 1.0 4 calc R
H51A H 0.4482 0.4935 0.2311 0.0553 Uiso 1.0 4 calc R
H51B H 0.3951 0.5079 0.1564 0.0553 Uiso 1.0 4 calc R
H51C H 0.3927 0.4396 0.2103 0.0553 Uiso 1.0 4 calc R
H52A H 0.3024 0.5461 0.1611 0.0423 Uiso 1.0 4 calc R
H52B H 0.2969 0.5849 0.2332 0.0423 Uiso 1.0 4 calc R
H52C H 0.3003 0.4938 0.2279 0.0423 Uiso 1.0 4 calc R
H54 H 0.1447 0.7258 0.1717 0.0296 Uiso 1.0 4 calc R
H55 H 0.1456 0.8399 0.1075 0.0302 Uiso 1.0 4 calc R
H56 H 0.2302 0.9132 0.1429 0.0302 Uiso 1.0 4 calc R
H57 H 0.3102 0.8710 0.2384 0.0270 Uiso 1.0 4 calc R
H59 H 0.1519 0.6177 0.2293 0.0346 Uiso 1.0 4 calc R
H60 H 0.1620 0.5111 0.3052 0.0437 Uiso 1.0 4 calc R
H61 H 0.2481 0.4939 0.4044 0.0399 Uiso 1.0 4 calc R
H62 H 0.3223 0.5804 0.4225 0.0302 Uiso 1.0 4 calc R
H64A H 0.5284 0.6161 0.5123 0.0382 Uiso 1.0 4 calc R
H64B H 0.4853 0.5631 0.5362 0.0382 Uiso 1.0 4 calc R
H64C H 0.5064 0.6429 0.5770 0.0382 Uiso 1.0 4 calc R
H66A H 0.3918 0.2539 0.0654 0.0920 Uiso 1.0 4 calc R
H66B H 0.3970 0.2837 0.1456 0.0920 Uiso 1.0 4 calc R
H66C H 0.4354 0.3217 0.1033 0.0920 Uiso 1.0 4 calc R

loop_
_atom_site_aniso_label
_atom_site_aniso_U_11
_atom_site_aniso_U_22
_atom_site_aniso_U_33
_atom_site_aniso_U_12
_atom_site_aniso_U_13
_atom_site_aniso_U_23
Ru1 0.01779(19) 0.01673(19) 0.01444(18) 0.00088(13) 0.00382(14) -0.00044(13)
Ru2 0.01713(19) 0.0208(2) 0.01789(19) -0.00257(14) 0.00434(15) 0.00138(14)
P1 0.0399(9) 0.0353(9) 0.0362(9) 0.0076(7) 0.0112(7) 0.0007(7)
P2 0.0200(7) 0.0347(8) 0.0333(8) -0.0041(6) 0.0049(6) -0.0080(6)
P3 0.0254(7) 0.0199(7) 0.0238(7) -0.0010(5) 0.0091(6) -0.0001(5)
P4 0.0284(7) 0.0224(7) 0.0210(7) 0.0025(5) 0.0061(6) 0.0011(5)
F1 0.110(4) 0.047(3) 0.122(5) 0.003(3) 0.082(4) -0.009(3)
F2 0.112(5) 0.083(4) 0.117(5) 0.028(4) 0.081(4) 0.044(4)
F3 0.059(3) 0.091(4) 0.105(4) -0.031(3) -0.037(3) 0.055(4)
F4 0.078(4) 0.118(5) 0.052(3) -0.021(3) -0.016(3) 0.014(3)
F5 0.059(3) 0.069(3) 0.049(3) 0.019(2) 0.026(2) 0.011(2)
F6 0.137(5) 0.050(3) 0.059(3) 0.046(3) 0.034(3) 0.012(3)
F7 0.0324(19) 0.037(2) 0.062(3) 0.0020(15) 0.0033(17) -0.0034(17)
F8 0.040(2) 0.052(3) 0.037(2) -0.0062(16) 0.0028(16) -0.0130(17)
F9 0.0362(19) 0.044(2) 0.042(2) -0.0129(15) 0.0165(16) -0.0102(16)
F10 0.035(2) 0.054(3) 0.075(3) -0.0209(17) 0.027(2) -0.022(2)
F11 0.041(2) 0.060(3) 0.0346(19) -0.0139(17) 0.0121(16) -0.0110(17)
F12 0.0332(19) 0.040(2) 0.070(3) 0.0064(15) 0.0053(18) -0.0116(19)
F13 0.047(2) 0.0315(17) 0.0269(16) -0.0022(14) 0.0181(15) 0.0019(13)
F14 0.0277(16) 0.0439(19) 0.0317(17) 0.0040(14) 0.0091(14) -0.0007(14)
F15 0.0419(19) 0.0214(16) 0.0428(19) -0.0089(13) 0.0083(16) -0.0009(14)
F16 0.0458(19) 0.0242(16) 0.0284(16) -0.0113(14) 0.0092(15) 0.0004(13)
F17 0.0275(17) 0.0395(19) 0.056(3) 0.0088(14) 0.0170(16) 0.0059(16)
F18 0.0366(18) 0.0390(18) 0.0226(15) -0.0038(14) 0.0073(14) -0.0017(13)
F19 0.0365(18) 0.0397(18) 0.0271(16) -0.0003(14) 0.0154(14) -0.0000(14)
F20 0.0254(16) 0.0280(16) 0.0328(17) 0.0014(12) 0.0075(13) 0.0007(13)
F21 0.0366(18) 0.0233(16) 0.0434(19) 0.0003(13) 0.0096(15) 0.0026(14)
F22 0.0449(19) 0.0231(16) 0.0386(18) 0.0057(14) 0.0168(16) 0.0075(14)
F23 0.0279(17) 0.0395(19) 0.0372(19) 0.0003(14) -0.0022(14) 0.0004(15)
F24 0.058(3) 0.045(2) 0.0219(16) 0.0022(17) 0.0173(16) -0.0067(14)
N1 0.0191(19) 0.0169(19) 0.0140(18) -0.0002(14) 0.0046(15) 0.0005(14)
N2 0.025(2) 0.0124(18) 0.021(2) 0.0008(15) 0.0070(17) 0.0014(15)
N3 0.0177(19) 0.020(2) 0.021(2) 0.0003(15) 0.0035(16) 0.0015(16)
N4 0.026(2) 0.0178(19) 0.0144(18) -0.0007(15) 0.0088(16) 0.0014(15)
N5 0.027(2) 0.017(2) 0.0178(19) 0.0020(16) 0.0068(17) 0.0012(16)
N6 0.024(2) 0.0149(19) 0.0151(18) 0.0004(15) 0.0043(16) -0.0017(15)
N7 0.0192(19) 0.020(2) 0.0189(19) -0.0008(15) 0.0040(16) -0.0016(16)
N8 0.021(2) 0.0169(19) 0.021(2) 0.0003(15) 0.0077(17) 0.0025(16)
N9 0.046(3) 0.027(3) 0.028(3) -0.010(2) 0.005(3) 0.001(2)
N10 0.0195(19) 0.023(2) 0.0187(19) -0.0025(16) 0.0056(16) 0.0029(16)
N11 0.025(3) 0.025(3) 0.021(2) -0.0031(17) 0.0060(17) -0.0026(17)
N12 0.020(2) 0.027(3) 0.022(2) -0.0033(16) 0.0066(17) 0.0020(17)
N13 0.024(3) 0.032(3) 0.027(3) -0.0024(18) 0.0111(18) -0.0024(19)
N14 0.022(2) 0.033(3) 0.027(3) -0.0034(18) 0.0095(18) -0.0085(19)
N15 0.021(2) 0.0170(19) 0.0143(18) -0.0041(15) 0.0032(16) -0.0024(15)
N16 0.022(2) 0.022(2) 0.020(2) -0.0026(16) 0.0041(17) 0.0020(16)
N17 0.020(2) 0.023(2) 0.023(2) -0.0038(16) 0.0069(17) -0.0011(17)
N18 0.064(5) 0.074(5) 0.087(6) -0.002(4) 0.033(5) 0.019(4)
C1 0.020(3) 0.018(3) 0.015(2) -0.0002(17) 0.0014(18) 0.0000(17)
C2 0.017(3) 0.018(3) 0.018(3) -0.0005(17) 0.0017(18) -0.0005(18)
C3 0.028(3) 0.020(3) 0.023(3) 0.0028(19) 0.007(2) 0.0018(19)
C4 0.030(3) 0.017(3) 0.023(3) 0.0002(19) 0.001(2) 0.0034(19)
C5 0.023(3) 0.023(3) 0.021(3) -0.0002(19) 0.008(2) -0.0007(19)
C6 0.031(3) 0.022(3) 0.019(3) -0.000(2) 0.006(2) 0.0025(19)
C7 0.022(3) 0.016(3) 0.022(3) 0.0049(17) 0.0078(19) -0.0008(18)
C8 0.025(3) 0.022(3) 0.024(3) 0.0025(19) 0.008(2) 0.001(2)
C9 0.026(3) 0.026(3) 0.022(3) 0.003(2) 0.009(2) -0.002(2)
C10 0.028(3) 0.024(3) 0.017(3) 0.0022(19) 0.008(2) -0.0021(19)
C11 0.030(3) 0.016(3) 0.016(3) -0.0010(18) 0.006(2) -0.0021(18)
C12 0.023(3) 0.030(3) 0.024(3) -0.002(2) 0.010(2) 0.003(2)
C13 0.035(3) 0.028(3) 0.028(3) 0.001(3) 0.015(3) -0.001(3)
C14 0.030(3) 0.036(3) 0.033(3) -0.004(3) 0.015(3) 0.012(3)
C15 0.022(3) 0.035(3) 0.037(3) -0.005(2) 0.007(3) 0.013(3)
C16 0.034(3) 0.016(3) 0.027(3) 0.0038(19) 0.015(3) 0.0012(19)
C17 0.040(3) 0.021(3) 0.031(3) -0.002(3) 0.018(3) -0.005(2)
C18 0.050(4) 0.019(3) 0.043(4) 0.009(3) 0.029(3) 0.005(3)
C19 0.028(3) 0.041(4) 0.039(4) 0.007(3) 0.009(3) 0.007(3)
C20 0.023(3) 0.021(3) 0.019(3) 0.0046(19) 0.0032(19) -0.0032(19)
C21 0.026(3) 0.032(3) 0.031(3) 0.006(3) -0.003(3) -0.007(3)
C22 0.030(3) 0.039(4) 0.024(3) 0.008(3) -0.004(3) -0.007(3)
C23 0.033(3) 0.025(3) 0.019(3) 0.002(2) 0.006(2) -0.008(2)
C24 0.030(3) 0.021(3) 0.021(3) 0.001(2) 0.010(2) -0.0020(19)
C25 0.020(3) 0.025(3) 0.022(3) -0.0002(19) 0.0009(19) -0.006(2)
C26 0.023(3) 0.041(4) 0.032(3) 0.004(3) 0.005(3) -0.009(3)
C27 0.025(3) 0.042(4) 0.042(4) 0.006(3) 0.010(3) -0.014(3)
C28 0.027(3) 0.032(3) 0.025(3) -0.001(2) 0.011(3) -0.009(3)
C29 0.019(3) 0.021(3) 0.018(3) -0.0014(18) 0.0063(18) -0.0027(18)
C30 0.018(3) 0.021(3) 0.020(3) 0.0016(18) 0.0076(19) 0.0028(19)
C31 0.021(3) 0.033(3) 0.021(3) -0.003(2) 0.003(2) -0.005(2)
C32 0.028(3) 0.027(3) 0.023(3) -0.009(2) 0.008(2) -0.003(2)
C33 0.039(4) 0.026(3) 0.036(3) 0.004(3) 0.004(3) -0.001(3)
C34 0.022(3) 0.029(3) 0.020(3) -0.002(2) 0.004(2) 0.005(2)
C35 0.019(3) 0.027(3) 0.019(3) -0.0018(19) 0.0043(19) 0.0007(19)
C36 0.033(3) 0.026(3) 0.023(3) -0.002(2) 0.007(3) -0.004(2)
C37 0.026(3) 0.032(3) 0.026(3) -0.002(2) 0.007(3) -0.006(3)
C38 0.032(3) 0.046(4) 0.037(4) -0.012(3) 0.021(3) -0.013(3)
C39 0.028(3) 0.045(4) 0.038(4) -0.005(3) 0.018(3) -0.006(3)
C40 0.021(3) 0.025(3) 0.020(3) -0.0020(19) 0.0030(19) 0.0034(19)
C41 0.029(3) 0.028(3) 0.032(3) -0.001(2) 0.010(3) -0.002(3)
C42 0.032(3) 0.034(3) 0.035(3) -0.014(3) 0.008(3) 0.006(3)
C43 0.027(3) 0.034(3) 0.035(3) -0.006(3) 0.011(3) 0.000(3)
C44 0.019(3) 0.030(3) 0.024(3) -0.0062(19) 0.007(2) 0.000(2)
C45 0.023(3) 0.031(3) 0.028(3) -0.002(2) 0.009(3) 0.007(3)
C46 0.029(3) 0.037(3) 0.029(3) 0.006(3) 0.015(3) 0.006(3)
C47 0.041(4) 0.038(4) 0.029(3) 0.001(3) 0.019(3) 0.003(3)
C48 0.019(3) 0.034(3) 0.035(3) 0.002(2) 0.007(3) 0.002(3)
C49 0.029(3) 0.023(3) 0.037(3) 0.000(2) 0.008(3) -0.006(3)
C50 0.036(3) 0.025(3) 0.039(4) 0.006(3) 0.006(3) -0.000(3)
C51 0.041(4) 0.040(4) 0.058(5) 0.003(3) 0.018(4) -0.017(3)
C52 0.036(3) 0.033(3) 0.032(3) -0.007(3) 0.006(3) 0.003(3)
C53 0.021(3) 0.027(3) 0.012(2) -0.0024(18) 0.0019(18) -0.0027(18)
C54 0.018(3) 0.031(3) 0.023(3) 0.0004(19) 0.0037(19) -0.003(2)
C55 0.031(3) 0.024(3) 0.020(3) 0.007(2) 0.007(2) 0.0018(19)
C56 0.031(3) 0.021(3) 0.022(3) 0.006(2) 0.008(2) 0.002(2)
C57 0.025(3) 0.020(3) 0.021(3) -0.0001(19) 0.005(2) 0.0000(19)
C58 0.019(3) 0.026(3) 0.019(3) -0.0034(18) 0.0057(19) -0.0028(19)
C59 0.023(3) 0.037(3) 0.022(3) -0.007(3) 0.002(2) 0.002(3)
C60 0.029(3) 0.047(4) 0.029(3) -0.016(3) 0.004(3) 0.004(3)
C61 0.033(3) 0.030(3) 0.035(3) -0.008(3) 0.009(3) 0.005(3)
C62 0.025(3) 0.023(3) 0.023(3) -0.0034(19) 0.003(2) 0.005(2)
C63 0.025(3) 0.025(3) 0.028(3) -0.004(2) 0.013(3) 0.001(2)
C64 0.022(3) 0.035(3) 0.032(3) 0.004(3) 0.001(3) 0.004(3)
C65 0.061(5) 0.053(5) 0.050(5) -0.013(4) 0.014(4) -0.008(4)
C66 0.072(6) 0.089(7) 0.074(6) -0.022(5) 0.032(5) -0.026(6)

loop_
_atom_type_symbol
_atom_type_description
_atom_type_scat_dispersion_real
_atom_type_scat_dispersion_imag
_atom_type_scat_source
C C 0.0033 0.0016
;
International Tables for Crystallography
(1992, Vol. C, Tables 4.2.6.8 and 6.1.1.4)
;
H H 0.0000 0.0000
;
International Tables for Crystallography
(1992, Vol. C, Table 6.1.1.4)
;
F F 0.0171 0.0103
;
International Tables for Crystallography
(1992, Vol. C, Tables 4.2.6.8 and 6.1.1.4)
;
N N 0.0061 0.0033
;
International Tables for Crystallography
(1992, Vol. C, Tables 4.2.6.8 and 6.1.1.4)
;
P P 0.1023 0.0942
;
International Tables for Crystallography
(1992, Vol. C, Tables 4.2.6.8 and 6.1.1.4)
;
Ru Ru -1.2594 0.8363
;
International Tables for Crystallography
(1992, Vol. C, Tables 4.2.6.8 and 6.1.1.4)
;

loop_
_geom_angle_atom_site_label_1
_geom_angle_atom_site_label_2
_geom_angle_atom_site_label_3
_geom_angle
_geom_angle_publ_flag
N1 Ru1 N6 93.47(16) yes
N1 Ru1 N7 172.34(14) yes
N1 Ru1 N8 92.74(16) yes
N1 Ru1 C1 77.64(18) yes
N1 Ru1 C2 77.43(18) yes
N6 Ru1 N7 78.96(16) yes
N6 Ru1 N8 173.47(19) yes
N6 Ru1 C1 92.25(15) yes
N6 Ru1 C2 92.29(16) yes
N7 Ru1 N8 94.88(17) yes
N7 Ru1 C1 103.61(19) yes
N7 Ru1 C2 101.51(18) yes
N8 Ru1 C1 87.11(15) yes
N8 Ru1 C2 91.03(16) yes
C1 Ru1 C2 154.9(2) yes
N10 Ru2 N15 90.87(15) yes
N10 Ru2 N16 169.89(14) yes
N10 Ru2 N17 93.28(16) yes
N10 Ru2 C34 77.4(2) yes
N10 Ru2 C35 77.69(19) yes
N15 Ru2 N16 79.03(15) yes
N15 Ru2 N17 175.64(16) yes
N15 Ru2 C34 92.48(16) yes
N15 Ru2 C35 92.71(17) yes
N16 Ru2 N17 96.82(16) yes
N16 Ru2 C34 102.99(19) yes
N16 Ru2 C35 102.36(19) yes
N17 Ru2 C34 89.74(17) yes
N17 Ru2 C35 86.87(18) yes
C34 Ru2 C35 154.6(2) yes
F1 P1 F2 91.1(4) yes
F1 P1 F3 88.7(3) yes
F1 P1 F4 90.1(3) yes
F1 P1 F5 87.5(3) yes
F1 P1 F6 178.0(3) yes
F2 P1 F3 90.9(4) yes
F2 P1 F4 89.0(3) yes
F2 P1 F5 177.2(3) yes
F2 P1 F6 89.7(3) yes
F3 P1 F4 178.9(4) yes
F3 P1 F5 91.5(3) yes
F3 P1 F6 93.0(3) yes
F4 P1 F5 88.6(3) yes
F4 P1 F6 88.1(3) yes
F5 P1 F6 91.6(3) yes
F7 P2 F8 89.7(2) yes
F7 P2 F9 91.1(2) yes
F7 P2 F10 90.5(2) yes
F7 P2 F11 90.5(2) yes
F7 P2 F12 179.1(3) yes
F8 P2 F9 90.7(2) yes
F8 P2 F10 89.2(3) yes
F8 P2 F11 179.4(3) yes
F8 P2 F12 90.4(2) yes
F9 P2 F10 178.4(2) yes
F9 P2 F11 89.9(2) yes
F9 P2 F12 89.8(2) yes
F10 P2 F11 90.2(3) yes
F10 P2 F12 88.5(2) yes
F11 P2 F12 89.4(2) yes
F13 P3 F14 90.23(18) yes
F13 P3 F15 90.01(18) yes
F13 P3 F16 90.43(17) yes
F13 P3 F17 90.6(2) yes
F13 P3 F18 179.76(18) yes
F14 P3 F15 89.84(18) yes
F14 P3 F16 90.75(19) yes
F14 P3 F17 179.1(2) yes
F14 P3 F18 89.64(19) yes
F15 P3 F16 179.26(17) yes
F15 P3 F17 89.87(19) yes
F15 P3 F18 89.79(18) yes
F16 P3 F17 89.53(19) yes
F16 P3 F18 89.78(18) yes
F17 P3 F18 89.51(19) yes
F19 P4 F20 89.69(17) yes
F19 P4 F21 90.6(2) yes
F19 P4 F22 89.64(19) yes
F19 P4 F23 90.09(19) yes
F19 P4 F24 179.45(19) yes
F20 P4 F21 90.38(17) yes
F20 P4 F22 90.12(17) yes
F20 P4 F23 179.7(2) yes
F20 P4 F24 90.3(2) yes
F21 P4 F22 179.43(17) yes
F21 P4 F23 89.77(18) yes
F21 P4 F24 89.9(2) yes
F22 P4 F23 89.74(17) yes
F22 P4 F24 89.8(2) yes
F23 P4 F24 90.0(2) yes
Ru1 N1 C7 120.2(4) yes
Ru1 N1 C11 119.8(3) yes
C7 N1 C11 119.7(5) yes
C1 N2 C3 112.6(5) yes
C1 N2 C7 120.5(4) yes
C3 N2 C7 126.7(5) yes
C1 N3 C4 111.0(5) yes
C1 N3 C12 126.3(4) yes
C4 N3 C12 122.7(5) yes
C2 N4 C5 111.8(4) yes
C2 N4 C11 120.3(5) yes
C5 N4 C11 127.4(5) yes
C2 N5 C6 111.2(5) yes
C2 N5 C16 125.4(5) yes
C6 N5 C16 123.2(4) yes
Ru1 N6 C20 115.7(4) yes
Ru1 N6 C24 125.5(4) yes
C20 N6 C24 118.7(4) yes
Ru1 N7 C25 114.1(4) yes
Ru1 N7 C29 127.8(3) yes
C25 N7 C29 118.1(5) yes
Ru1 N8 C30 177.0(5) yes
Ru2 N10 C40 120.1(4) yes
Ru2 N10 C44 119.7(4) yes
C40 N10 C44 119.6(5) yes
C34 N11 C36 112.0(5) yes
C34 N11 C40 120.3(5) yes
C36 N11 C40 127.5(5) yes
C34 N12 C37 110.9(5) yes
C34 N12 C45 125.9(5) yes
C37 N12 C45 122.9(5) yes
C35 N13 C38 112.8(5) yes
C35 N13 C44 119.5(5) yes
C38 N13 C44 127.4(5) yes
C35 N14 C39 110.9(5) yes
C35 N14 C49 125.5(5) yes
C39 N14 C49 123.4(5) yes
Ru2 N15 C53 115.9(3) yes
Ru2 N15 C57 126.5(3) yes
C53 N15 C57 117.6(4) yes
Ru2 N16 C58 114.7(4) yes
Ru2 N16 C62 127.2(3) yes
C58 N16 C62 118.1(5) yes
Ru2 N17 C63 174.3(5) yes
Ru1 C1 N2 110.0(4) yes
Ru1 C1 N3 147.3(4) yes
N2 C1 N3 102.4(4) yes
Ru1 C2 N4 109.3(3) yes
Ru1 C2 N5 147.6(5) yes
N4 C2 N5 103.0(5) yes
N2 C3 C4 105.2(5) yes
N3 C4 C3 108.8(5) yes
N4 C5 C6 104.7(5) yes
N5 C6 C5 109.2(5) yes
N1 C7 N2 111.5(5) yes
N1 C7 C8 122.9(5) yes
N2 C7 C8 125.6(5) yes
C7 C8 C9 117.1(5) yes
C8 C9 C10 120.8(6) yes
C9 C10 C11 118.0(5) yes
N1 C11 N4 112.6(5) yes
N1 C11 C10 121.5(5) yes
N4 C11 C10 125.9(5) yes
N3 C12 C13 107.1(5) yes
N3 C12 C14 109.5(5) yes
N3 C12 C15 108.5(5) yes
C13 C12 C14 110.3(5) yes
C13 C12 C15 112.1(5) yes
C14 C12 C15 109.2(5) yes
N5 C16 C17 107.2(4) yes
N5 C16 C18 110.2(5) yes
N5 C16 C19 108.5(4) yes
C17 C16 C18 109.0(4) yes
C17 C16 C19 113.4(6) yes
C18 C16 C19 108.5(4) yes
N6 C20 C21 121.0(5) yes
N6 C20 C25 115.0(4) yes
C21 C20 C25 124.0(5) yes
C20 C21 C22 120.0(6) yes
C21 C22 C23 118.8(5) yes
C22 C23 C24 119.3(6) yes
N6 C24 C23 122.2(5) yes
N7 C25 C20 116.0(5) yes
N7 C25 C26 120.9(5) yes
C20 C25 C26 123.0(4) yes
C25 C26 C27 120.2(5) yes
C26 C27 C28 119.1(6) yes
C27 C28 C29 118.8(6) yes
N7 C29 C28 122.9(4) yes
N8 C30 C31 179.1(6) yes
N9 C32 C33 178.9(6) yes
Ru2 C34 N11 109.8(4) yes
Ru2 C34 N12 147.3(4) yes
N11 C34 N12 102.8(5) yes
Ru2 C35 N13 110.2(4) yes
Ru2 C35 N14 147.5(4) yes
N13 C35 N14 102.2(5) yes
N11 C36 C37 105.8(5) yes
N12 C37 C36 108.4(6) yes
N13 C38 C39 105.6(6) yes
N14 C39 C38 108.6(6) yes
N10 C40 N11 111.9(5) yes
N10 C40 C41 122.5(6) yes
N11 C40 C41 125.6(5) yes
C40 C41 C42 117.7(6) yes
C41 C42 C43 121.0(6) yes
C42 C43 C44 117.4(6) yes
N10 C44 N13 112.2(5) yes
N10 C44 C43 121.9(5) yes
N13 C44 C43 125.9(6) yes
N12 C45 C46 107.1(5) yes
N12 C45 C47 110.0(5) yes
N12 C45 C48 109.1(5) yes
C46 C45 C47 109.0(5) yes
C46 C45 C48 112.5(5) yes
C47 C45 C48 109.0(5) yes
N14 C49 C50 108.1(4) yes
N14 C49 C51 109.2(6) yes
N14 C49 C52 108.6(4) yes
C50 C49 C51 109.2(5) yes
C50 C49 C52 112.0(6) yes
C51 C49 C52 109.7(5) yes
N15 C53 C54 121.5(5) yes
N15 C53 C58 114.3(4) yes
C54 C53 C58 124.2(5) yes
C53 C54 C55 120.1(5) yes
C54 C55 C56 118.5(4) yes
C55 C56 C57 119.0(5) yes
N15 C57 C56 123.4(5) yes
N16 C58 C53 116.0(4) yes
N16 C58 C59 121.3(5) yes
C53 C58 C59 122.8(4) yes
C58 C59 C60 119.6(5) yes
C59 C60 C61 119.1(6) yes
C60 C61 C62 119.0(6) yes
N16 C62 C61 122.9(4) yes
N17 C63 C64 178.7(6) yes
N18 C65 C66 178.2(9) yes
N2 C3 H3 127.381 no
C4 C3 H3 127.394 no
N3 C4 H4 125.616 no
C3 C4 H4 125.603 no
N4 C5 H5 127.675 no
C6 C5 H5 127.674 no
N5 C6 H6 125.389 no
C5 C6 H6 125.370 no
C7 C8 H8 121.425 no
C9 C8 H8 121.429 no
C8 C9 H9 119.621 no
C10 C9 H9 119.607 no
C9 C10 H10 120.987 no
C11 C10 H10 120.984 no
C12 C13 H13A 109.465 no
C12 C13 H13B 109.469 no
C12 C13 H13C 109.462 no
H13A C13 H13B 109.479 no
H13A C13 H13C 109.474 no
H13B C13 H13C 109.479 no
C12 C14 H14A 109.472 no
C12 C14 H14B 109.469 no
C12 C14 H14C 109.474 no
H14A C14 H14B 109.473 no
H14A C14 H14C 109.468 no
H14B C14 H14C 109.471 no
C12 C15 H15A 109.462 no
C12 C15 H15B 109.464 no
C12 C15 H15C 109.475 no
H15A C15 H15B 109.473 no
H15A C15 H15C 109.476 no
H15B C15 H15C 109.477 no
C16 C17 H17A 109.469 no
C16 C17 H17B 109.478 no
C16 C17 H17C 109.480 no
H17A C17 H17B 109.472 no
H17A C17 H17C 109.451 no
H17B C17 H17C 109.478 no
C16 C18 H18A 109.461 no
C16 C18 H18B 109.464 no
C16 C18 H18C 109.488 no
H18A C18 H18B 109.477 no
H18A C18 H18C 109.466 no
H18B C18 H18C 109.472 no
C16 C19 H19A 109.465 no
C16 C19 H19B 109.463 no
C16 C19 H19C 109.477 no
H19A C19 H19B 109.485 no
H19A C19 H19C 109.471 no
H19B C19 H19C 109.467 no
C20 C21 H21 120.018 no
C22 C21 H21 120.017 no
C21 C22 H22 120.613 no
C23 C22 H22 120.586 no
C22 C23 H23 120.338 no
C24 C23 H23 120.323 no
N6 C24 H24 118.923 no
C23 C24 H24 118.920 no
C25 C26 H26 119.925 no
C27 C26 H26 119.901 no
C26 C27 H27 120.466 no
C28 C27 H27 120.472 no
C27 C28 H28 120.635 no
C29 C28 H28 120.606 no
N7 C29 H29 118.530 no
C28 C29 H29 118.530 no
C30 C31 H31A 109.479 no
C30 C31 H31B 109.467 no
C30 C31 H31C 109.472 no
H31A C31 H31B 109.478 no
H31A C31 H31C 109.463 no
H31B C31 H31C 109.469 no
C32 C33 H33A 109.478 no
C32 C33 H33B 109.457 no
C32 C33 H33C 109.470 no
H33A C33 H33B 109.473 no
H33A C33 H33C 109.491 no
H33B C33 H33C 109.459 no
N11 C36 H36 127.079 no
C37 C36 H36 127.091 no
N12 C37 H37 125.809 no
C36 C37 H37 125.791 no
N13 C38 H38 127.220 no
C39 C38 H38 127.229 no
N14 C39 H39 125.685 no
C38 C39 H39 125.696 no
C40 C41 H41 121.129 no
C42 C41 H41 121.129 no
C41 C42 H42 119.524 no
C43 C42 H42 119.518 no
C42 C43 H43 121.323 no
C44 C43 H43 121.325 no
C45 C46 H46A 109.483 no
C45 C46 H46B 109.478 no
C45 C46 H46C 109.472 no
H46A C46 H46B 109.460 no
H46A C46 H46C 109.473 no
H46B C46 H46C 109.462 no
C45 C47 H47A 109.483 no
C45 C47 H47B 109.472 no
C45 C47 H47C 109.470 no
H47A C47 H47B 109.474 no
H47A C47 H47C 109.468 no
H47B C47 H47C 109.460 no
C45 C48 H48A 109.472 no
C45 C48 H48B 109.472 no
C45 C48 H48C 109.470 no
H48A C48 H48B 109.469 no
H48A C48 H48C 109.474 no
H48B C48 H48C 109.471 no
C49 C50 H50A 109.462 no
C49 C50 H50B 109.463 no
C49 C50 H50C 109.471 no
H50A C50 H50B 109.482 no
H50A C50 H50C 109.469 no
H50B C50 H50C 109.480 no
C49 C51 H51A 109.473 no
C49 C51 H51B 109.473 no
C49 C51 H51C 109.470 no
H51A C51 H51B 109.477 no
H51A C51 H51C 109.461 no
H51B C51 H51C 109.473 no
C49 C52 H52A 109.469 no
C49 C52 H52B 109.473 no
C49 C52 H52C 109.471 no
H52A C52 H52B 109.469 no
H52A C52 H52C 109.470 no
H52B C52 H52C 109.475 no
C53 C54 H54 119.951 no
C55 C54 H54 119.957 no
C54 C55 H55 120.762 no
C56 C55 H55 120.763 no
C55 C56 H56 120.518 no
C57 C56 H56 120.506 no
N15 C57 H57 118.312 no
C56 C57 H57 118.314 no
C58 C59 H59 120.214 no
C60 C59 H59 120.223 no
C59 C60 H60 120.434 no
C61 C60 H60 120.429 no
C60 C61 H61 120.519 no
C62 C61 H61 120.527 no
N16 C62 H62 118.528 no
C61 C62 H62 118.531 no
C63 C64 H64A 109.476 no
C63 C64 H64B 109.474 no
C63 C64 H64C 109.465 no
H64A C64 H64B 109.473 no
H64A C64 H64C 109.470 no
H64B C64 H64C 109.470 no
C65 C66 H66A 109.481 no
C65 C66 H66B 109.480 no
C65 C66 H66C 109.467 no
H66A C66 H66B 109.461 no
H66A C66 H66C 109.465 no
H66B C66 H66C 109.473 no

loop_
_geom_bond_atom_site_label_1
_geom_bond_atom_site_label_2
_geom_bond_distance
_geom_bond_publ_flag
Ru1 N1 2.019(5) yes
Ru1 N6 2.057(4) yes
Ru1 N7 2.081(5) yes
Ru1 N8 2.027(4) yes
Ru1 C1 2.128(5) yes
Ru1 C2 2.134(5) yes
Ru2 N10 2.015(4) yes
Ru2 N15 2.060(4) yes
Ru2 N16 2.082(5) yes
Ru2 N17 2.038(4) yes
Ru2 C34 2.124(6) yes
Ru2 C35 2.115(6) yes
P1 F1 1.581(5) yes
P1 F2 1.572(8) yes
P1 F3 1.544(5) yes
P1 F4 1.591(5) yes
P1 F5 1.590(6) yes
P1 F6 1.566(5) yes
P2 F7 1.588(4) yes
P2 F8 1.598(4) yes
P2 F9 1.593(4) yes
P2 F10 1.603(5) yes
P2 F11 1.598(4) yes
P2 F12 1.604(4) yes
P3 F13 1.600(4) yes
P3 F14 1.597(4) yes
P3 F15 1.599(4) yes
P3 F16 1.589(4) yes
P3 F17 1.594(4) yes
P3 F18 1.616(4) yes
P4 F19 1.593(4) yes
P4 F20 1.594(3) yes
P4 F21 1.603(4) yes
P4 F22 1.612(4) yes
P4 F23 1.603(4) yes
P4 F24 1.600(4) yes
N1 C7 1.343(6) yes
N1 C11 1.335(7) yes
N2 C1 1.385(7) yes
N2 C3 1.393(6) yes
N2 C7 1.405(8) yes
N3 C1 1.365(7) yes
N3 C4 1.395(7) yes
N3 C12 1.508(8) yes
N4 C2 1.400(7) yes
N4 C5 1.407(7) yes
N4 C11 1.378(6) yes
N5 C2 1.351(6) yes
N5 C6 1.394(8) yes
N5 C16 1.498(7) yes
N6 C20 1.359(7) yes
N6 C24 1.349(7) yes
N7 C25 1.366(6) yes
N7 C29 1.348(7) yes
N8 C30 1.140(6) yes
N9 C32 1.130(7) yes
N10 C40 1.336(7) yes
N10 C44 1.340(8) yes
N11 C34 1.389(7) yes
N11 C36 1.380(8) yes
N11 C40 1.390(8) yes
N12 C34 1.356(8) yes
N12 C37 1.393(7) yes
N12 C45 1.512(8) yes
N13 C35 1.394(7) yes
N13 C38 1.379(9) yes
N13 C44 1.398(7) yes
N14 C35 1.374(7) yes
N14 C39 1.392(9) yes
N14 C49 1.498(7) yes
N15 C53 1.368(6) yes
N15 C57 1.353(7) yes
N16 C58 1.356(6) yes
N16 C62 1.344(7) yes
N17 C63 1.137(6) yes
N18 C65 1.163(11) yes
C3 C4 1.327(9) yes
C5 C6 1.338(8) yes
C7 C8 1.380(8) yes
C8 C9 1.382(8) yes
C9 C10 1.393(7) yes
C10 C11 1.387(8) yes
C12 C13 1.539(7) yes
C12 C14 1.527(8) yes
C12 C15 1.519(7) yes
C16 C17 1.516(8) yes
C16 C18 1.531(8) yes
C16 C19 1.521(8) yes
C20 C21 1.385(7) yes
C20 C25 1.455(8) yes
C21 C22 1.382(9) yes
C22 C23 1.377(9) yes
C23 C24 1.382(7) yes
C25 C26 1.391(8) yes
C26 C27 1.374(9) yes
C27 C28 1.383(7) yes
C28 C29 1.384(8) yes
C30 C31 1.464(6) yes
C32 C33 1.462(8) yes
C36 C37 1.330(9) yes
C38 C39 1.340(9) yes
C40 C41 1.382(8) yes
C41 C42 1.373(10) yes
C42 C43 1.394(9) yes
C43 C44 1.390(8) yes
C45 C46 1.519(8) yes
C45 C47 1.521(9) yes
C45 C48 1.527(7) yes
C49 C50 1.522(8) yes
C49 C51 1.539(10) yes
C49 C52 1.522(8) yes
C53 C54 1.379(6) yes
C53 C58 1.479(7) yes
C54 C55 1.396(8) yes
C55 C56 1.381(8) yes
C56 C57 1.379(6) yes
C58 C59 1.395(8) yes
C59 C60 1.372(8) yes
C60 C61 1.378(7) yes
C61 C62 1.377(8) yes
C63 C64 1.455(7) yes
C65 C66 1.397(12) yes
C3 H3 0.950 no
C4 H4 0.950 no
C5 H5 0.950 no
C6 H6 0.950 no
C8 H8 0.950 no
C9 H9 0.950 no
C10 H10 0.950 no
C13 H13A 0.980 no
C13 H13B 0.980 no
C13 H13C 0.980 no
C14 H14A 0.980 no
C14 H14B 0.980 no
C14 H14C 0.980 no
C15 H15A 0.980 no
C15 H15B 0.980 no
C15 H15C 0.980 no
C17 H17A 0.980 no
C17 H17B 0.980 no
C17 H17C 0.980 no
C18 H18A 0.980 no
C18 H18B 0.980 no
C18 H18C 0.980 no
C19 H19A 0.980 no
C19 H19B 0.980 no
C19 H19C 0.980 no
C21 H21 0.950 no
C22 H22 0.950 no
C23 H23 0.950 no
C24 H24 0.950 no
C26 H26 0.950 no
C27 H27 0.950 no
C28 H28 0.950 no
C29 H29 0.950 no
C31 H31A 0.980 no
C31 H31B 0.980 no
C31 H31C 0.980 no
C33 H33A 0.980 no
C33 H33B 0.980 no
C33 H33C 0.980 no
C36 H36 0.950 no
C37 H37 0.950 no
C38 H38 0.950 no
C39 H39 0.950 no
C41 H41 0.950 no
C42 H42 0.950 no
C43 H43 0.950 no
C46 H46A 0.980 no
C46 H46B 0.980 no
C46 H46C 0.980 no
C47 H47A 0.980 no
C47 H47B 0.980 no
C47 H47C 0.980 no
C48 H48A 0.980 no
C48 H48B 0.980 no
C48 H48C 0.980 no
C50 H50A 0.980 no
C50 H50B 0.980 no
C50 H50C 0.980 no
C51 H51A 0.980 no
C51 H51B 0.980 no
C51 H51C 0.980 no
C52 H52A 0.980 no
C52 H52B 0.980 no
C52 H52C 0.980 no
C54 H54 0.950 no
C55 H55 0.950 no
C56 H56 0.950 no
C57 H57 0.950 no
C59 H59 0.950 no
C60 H60 0.950 no
C61 H61 0.950 no
C62 H62 0.950 no
C64 H64A 0.980 no
C64 H64B 0.980 no
C64 H64C 0.980 no
C66 H66A 0.980 no
C66 H66B 0.980 no
C66 H66C 0.980 no

loop_
_geom_contact_atom_site_label_1
_geom_contact_atom_site_label_2
_geom_contact_distance
_geom_contact_publ_flag
_geom_contact_site_symmetry_2
N1 C9 2.742(8) no .
N1 C24 3.102(6) no .
N2 N8 3.526(6) no .
N2 C11 3.525(7) no .
N3 C7 3.489(8) no .
N4 N6 3.590(6) no .
N4 C7 3.514(6) no .
N5 C11 3.466(6) no .
N6 C22 2.775(6) no .
N7 C15 3.350(8) no .
N7 C17 3.598(7) no .
N7 C19 3.382(8) no .
N7 C27 2.783(8) no .
N8 C17 3.538(7) no .
N8 C29 3.223(7) no .
N10 C36 3.589(8) no .
N10 C38 3.597(9) no .
N10 C42 2.740(8) no .
N10 C57 3.039(6) no .
N11 N15 3.567(5) no .
N11 C44 3.515(8) no .
N12 C40 3.475(8) no .
N13 N15 3.554(7) no .
N13 C40 3.524(8) no .
N14 C44 3.486(7) no .
N15 C40 3.552(6) no .
N15 C44 3.534(7) no .
N15 C55 2.794(6) no .
N16 C48 3.395(8) no .
N16 C52 3.376(8) no .
N16 C60 2.776(8) no .
N17 C46 3.510(9) no .
N17 C50 3.366(7) no .
N17 C62 3.280(7) no .
C1 C13 3.121(9) no .
C1 C15 3.047(8) no .
C2 C17 2.997(8) no .
C2 C19 3.109(8) no .
C3 C8 3.046(9) no .
C4 C7 3.528(8) no .
C4 C13 3.498(8) no .
C4 C14 2.789(9) no .
C5 C10 3.049(7) no .
C6 C11 3.514(7) no .
C6 C17 3.531(9) no .
C6 C18 2.805(9) no .
C6 C19 3.541(9) no .
C7 C10 2.725(8) no .
C7 C24 3.546(6) no .
C8 C11 2.753(7) no .
C11 C24 3.535(7) no .
C13 C29 3.520(7) no .
C15 C25 3.402(8) no .
C17 C29 3.359(8) no .
C19 C25 3.420(8) no .
C20 C23 2.737(8) no .
C21 C24 2.720(9) no .
C21 C26 2.988(9) no .
C25 C28 2.745(8) no .
C26 C29 2.716(7) no .
C34 C46 3.010(8) no .
C34 C48 3.152(8) no .
C35 C50 3.029(8) no .
C35 C52 3.123(8) no .
C36 C41 3.038(9) no .
C37 C40 3.517(9) no .
C37 C46 3.522(8) no .
C37 C47 2.801(9) no .
C37 C48 3.584(8) no .
C38 C43 3.057(9) no .
C39 C44 3.525(8) no .
C39 C50 3.536(10) no .
C39 C51 2.787(9) no .
C39 C52 3.562(9) no .
C40 C43 2.733(9) no .
C40 C57 3.431(6) no .
C41 C44 2.740(8) no .
C44 C57 3.431(7) no .
C46 C62 3.468(8) no .
C48 C58 3.570(8) no .
C50 C62 3.485(9) no .
C50 C63 3.479(8) no .
C52 C58 3.505(9) no .
C53 C56 2.746(7) no .
C54 C57 2.715(7) no .
C54 C59 3.010(8) no .
C58 C61 2.731(8) no .
C59 C62 2.713(7) no .
F1 C43 3.532(8) no 1_545
F1 C46 3.022(7) no 4_554
F1 C63 3.141(9) no 4_554
F1 C64 3.040(9) no 4_554
F2 C64 3.254(10) no 2_645
F2 C64 3.439(9) no 4_554
F3 C42 3.208(9) no 1_545
F3 C43 3.269(9) no 1_545
F4 F23 3.322(7) no 4_554
F4 C22 3.327(8) no 4_554
F4 C23 3.502(8) no 4_554
F4 C61 3.279(7) no 4_554
F4 C62 3.303(7) no 4_554
F5 C27 3.256(8) no .
F5 C28 3.423(8) no .
F5 C42 3.149(6) no 1_545
F5 C43 3.179(7) no 1_545
F6 C22 3.271(7) no 4_554
F6 C27 3.306(10) no .
F6 C28 3.559(9) no .
F6 C66 3.548(11) no .
F7 F7 3.536(6) no 3_656
F7 N11 3.248(5) no 3_666
F7 C36 3.118(6) no 3_666
F7 C40 3.263(6) no 3_666
F7 C41 3.319(6) no 1_545
F7 C41 3.280(7) no 3_666
F7 C42 3.562(7) no 1_545
F8 C26 3.368(7) no .
F8 C27 3.499(6) no .
F8 C38 3.591(8) no 2_645
F8 C39 3.419(8) no 2_645
F8 C41 3.285(7) no 1_545
F8 C42 3.312(7) no 1_545
F9 N17 3.284(5) no 3_666
F9 C38 3.056(8) no 2_645
F9 C39 3.215(8) no 2_645
F9 C63 3.022(6) no 3_666
F9 C64 3.313(7) no 3_666
F10 N18 3.564(11) no 4_555
F10 C26 3.512(6) no .
F10 C41 3.267(7) no 1_545
F10 C65 3.272(11) no 4_555
F10 C66 3.453(12) no 4_555
F11 N10 3.026(5) no 3_666
F11 N11 3.509(6) no 3_666
F11 N17 3.176(6) no 3_666
F11 C40 3.002(6) no 3_666
F11 C41 3.381(6) no 3_666
F11 C44 3.408(6) no 3_666
F11 C63 3.134(7) no 3_666
F11 C66 3.274(12) no 4_555
F12 C21 3.328(8) no .
F12 C26 3.458(6) no .
F12 C63 3.529(6) no 3_666
F12 C64 3.111(7) no 3_666
F13 N2 3.528(5) no 3_565
F13 C3 3.382(6) no 3_565
F13 C6 3.507(6) no 4_554
F13 C18 3.334(8) no 4_554
F13 C33 3.197(7) no 3_565
F14 C4 3.582(6) no 3_565
F14 C5 3.441(7) no 2_555
F14 C10 3.450(7) no 2_555
F14 C30 3.401(6) no 3_565
F14 C31 3.382(7) no 3_565
F15 C31 3.315(6) no 3_565
F15 C33 3.598(8) no 3_565
F15 C54 3.281(6) no .
F15 C55 3.204(6) no .
F16 F16 2.899(5) no 3_565
F16 C3 3.529(5) no 3_565
F16 C4 3.382(6) no .
F16 C4 3.594(6) no 3_565
F16 C5 3.552(6) no 4_554
F16 C6 3.264(7) no 4_554
F17 C14 3.385(7) no .
F17 C47 3.496(7) no 4_564
F18 C4 3.494(6) no .
F18 C5 3.475(7) no 2_555
F18 C10 3.444(7) no 2_555
F18 C54 3.337(6) no .
F19 C7 3.595(5) no .
F19 C8 3.481(6) no .
F19 C23 3.280(6) no .
F19 C24 3.152(6) no .
F19 C60 3.043(8) no .
F19 C61 3.236(8) no .
F20 N9 3.425(6) no 2_555
F20 C8 3.278(6) no .
F20 C9 3.250(6) no .
F20 C31 3.206(7) no 2_555
F20 C31 3.230(7) no 4_555
F21 N9 3.592(5) no 2_555
F21 C31 3.366(7) no 2_555
F21 C32 3.169(6) no 2_555
F21 C33 3.205(7) no 2_555
F22 C13 3.583(6) no 4_555
F22 C23 3.391(8) no .
F22 C24 3.422(7) no .
F22 C29 3.327(6) no 4_555
F22 C30 3.398(7) no 4_555
F22 C31 3.263(7) no 4_555
F23 F4 3.322(7) no 4_555
F23 C23 3.466(7) no .
F23 C28 3.273(6) no 4_555
F23 C56 3.474(6) no 4_565
F24 C17 3.187(7) no 4_555
F24 C31 3.546(7) no 4_555
F24 C55 3.471(6) no 4_565
N2 F13 3.528(5) no 3_565
N4 N9 3.157(6) no .
N4 C32 3.445(6) no .
N5 N9 3.533(6) no .
N8 C32 3.513(8) no .
N9 F20 3.425(6) no 2_545
N9 F21 3.592(5) no 2_545
N9 N4 3.157(6) no .
N9 N5 3.533(6) no .
N9 C2 3.436(7) no .
N9 C3 3.371(8) no 2_545
N9 C5 3.178(6) no .
N9 C6 3.404(6) no .
N9 C8 3.486(7) no 2_545
N9 C11 3.565(6) no .
N10 F11 3.026(5) no 3_666
N11 F7 3.248(5) no 3_666
N11 F11 3.509(6) no 3_666
N17 F9 3.284(5) no 3_666
N17 F11 3.176(6) no 3_666
N18 F10 3.564(11) no 4_554
N18 C36 3.494(10) no 4_564
C2 N9 3.436(7) no .
C3 F13 3.382(6) no 3_565
C3 F16 3.529(5) no 3_565
C3 N9 3.371(8) no 2_555
C4 F14 3.582(6) no 3_565
C4 F16 3.382(6) no .
C4 F16 3.594(6) no 3_565
C4 F18 3.494(6) no .
C5 F14 3.441(7) no 2_545
C5 F16 3.552(6) no 4_555
C5 F18 3.475(7) no 2_545
C5 N9 3.178(6) no .
C6 F13 3.507(6) no 4_555
C6 F16 3.264(7) no 4_555
C6 N9 3.404(6) no .
C7 F19 3.595(5) no .
C8 F19 3.481(6) no .
C8 F20 3.278(6) no .
C8 N9 3.486(7) no 2_555
C9 F20 3.250(6) no .
C10 F14 3.450(7) no 2_545
C10 F18 3.444(7) no 2_545
C11 N9 3.565(6) no .
C11 C32 3.402(7) no .
C13 F22 3.583(6) no 4_554
C14 F17 3.385(7) no .
C17 F24 3.187(7) no 4_554
C18 F13 3.334(8) no 4_555
C21 F12 3.328(8) no .
C21 C65 3.592(10) no 4_555
C22 F4 3.327(8) no 4_555
C22 F6 3.271(7) no 4_555
C23 F4 3.502(8) no 4_555
C23 F19 3.280(6) no .
C23 F22 3.391(8) no .
C23 F23 3.466(7) no .
C24 F19 3.152(6) no .
C24 F22 3.422(7) no .
C26 F8 3.368(7) no .
C26 F10 3.512(6) no .
C26 F12 3.458(6) no .
C27 F5 3.256(8) no .
C27 F6 3.306(10) no .
C27 F8 3.499(6) no .
C28 F5 3.423(8) no .
C28 F6 3.559(9) no .
C28 F23 3.273(6) no 4_554
C29 F22 3.327(6) no 4_554
C30 F14 3.401(6) no 3_565
C30 F22 3.398(7) no 4_554
C30 C32 3.416(9) no .
C31 F14 3.382(7) no 3_565
C31 F15 3.315(6) no 3_565
C31 F20 3.206(7) no 2_545
C31 F20 3.230(7) no 4_554
C31 F21 3.366(7) no 2_545
C31 F22 3.263(7) no 4_554
C31 F24 3.546(7) no 4_554
C32 F21 3.169(6) no 2_545
C32 N4 3.445(6) no .
C32 N8 3.513(8) no .
C32 C11 3.402(7) no .
C32 C30 3.416(9) no .
C33 F13 3.197(7) no 3_565
C33 F15 3.598(8) no 3_565
C33 F21 3.205(7) no 2_545
C33 C48 3.596(7) no 2_545
C36 F7 3.118(6) no 3_666
C36 N18 3.494(10) no 4_565
C38 F8 3.591(8) no 2_655
C38 F9 3.056(8) no 2_655
C39 F8 3.419(8) no 2_655
C39 F9 3.215(8) no 2_655
C40 F7 3.263(6) no 3_666
C40 F11 3.002(6) no 3_666
C41 F7 3.319(6) no 1_565
C41 F7 3.280(7) no 3_666
C41 F8 3.285(7) no 1_565
C41 F10 3.267(7) no 1_565
C41 F11 3.381(6) no 3_666
C42 F3 3.208(9) no 1_565
C42 F5 3.149(6) no 1_565
C42 F7 3.562(7) no 1_565
C42 F8 3.312(7) no 1_565
C43 F1 3.532(8) no 1_565
C43 F3 3.269(9) no 1_565
C43 F5 3.179(7) no 1_565
C44 F11 3.408(6) no 3_666
C46 F1 3.022(7) no 4_555
C47 F17 3.496(7) no 4_565
C48 C33 3.596(7) no 2_555
C51 C65 3.569(10) no .
C54 F15 3.281(6) no .
C54 F18 3.337(6) no .
C55 F15 3.204(6) no .
C55 F24 3.471(6) no 4_564
C56 F23 3.474(6) no 4_564
C60 F19 3.043(8) no .
C61 F4 3.279(7) no 4_555
C61 F19 3.236(8) no .
C62 F4 3.303(7) no 4_555
C63 F1 3.141(9) no 4_555
C63 F9 3.022(6) no 3_666
C63 F11 3.134(7) no 3_666
C63 F12 3.529(6) no 3_666
C64 F1 3.040(9) no 4_555
C64 F2 3.254(10) no 2_655
C64 F2 3.439(9) no 4_555
C64 F9 3.313(7) no 3_666
C64 F12 3.111(7) no 3_666
C65 F10 3.272(11) no 4_554
C65 C21 3.592(10) no 4_554
C65 C51 3.569(10) no .
C66 F6 3.548(11) no .
C66 F10 3.453(12) no 4_554
C66 F11 3.274(12) no 4_554
Ru1 H13B 3.3283 no .
Ru1 H15A 3.2561 no .
Ru1 H17A 3.1263 no .
Ru1 H19B 3.3875 no .
Ru1 H24 3.1200 no .
Ru1 H29 3.1813 no .
Ru2 H46C 3.1552 no .
Ru2 H48A 3.3789 no .
Ru2 H50A 3.1728 no .
Ru2 H52B 3.3530 no .
Ru2 H57 3.1371 no .
Ru2 H62 3.1671 no .
N1 H8 3.2465 no .
N1 H10 3.2309 no .
N1 H24 2.5553 no .
N2 H4 3.0865 no .
N2 H8 2.7139 no .
N2 H24 3.4005 no .
N3 H3 3.1376 no .
N3 H13A 2.6559 no .
N3 H13B 2.6090 no .
N3 H13C 3.3044 no .
N3 H14A 2.6423 no .
N3 H14B 2.6948 no .
N3 H14C 3.3246 no .
N3 H15A 2.6598 no .
N3 H15B 2.6245 no .
N3 H15C 3.3077 no .
N4 H6 3.0978 no .
N4 H10 2.7014 no .
N4 H24 3.3830 no .
N5 H5 3.1514 no .
N5 H17A 2.5959 no .
N5 H17B 2.6202 no .
N5 H17C 3.2818 no .
N5 H18A 2.6823 no .
N5 H18B 2.6737 no .
N5 H18C 3.3272 no .
N5 H19A 2.6416 no .
N5 H19B 2.6335 no .
N5 H19C 3.3010 no .
N6 H15A 3.2371 no .
N6 H19B 3.3888 no .
N6 H21 3.2408 no .
N6 H23 3.2406 no .
N7 H13B 2.9410 no .
N7 H15A 2.3965 no .
N7 H17A 2.7700 no .
N7 H19B 2.4689 no .
N7 H26 3.2508 no .
N7 H28 3.2494 no .
N8 H13B 2.8299 no .
N8 H17A 2.7000 no .
N8 H17B 3.5835 no .
N8 H29 2.6989 no .
N8 H31A 3.0672 no .
N8 H31B 3.0748 no .
N8 H31C 3.0758 no .
N9 H33A 3.0556 no .
N9 H33B 3.0628 no .
N9 H33C 3.0666 no .
N10 H41 3.2364 no .
N10 H43 3.2425 no .
N10 H57 2.4907 no .
N11 H37 3.0850 no .
N11 H41 2.7007 no .
N11 H57 3.3137 no .
N12 H36 3.1325 no .
N12 H46A 3.2947 no .
N12 H46B 2.6368 no .
N12 H46C 2.5985 no .
N12 H47A 2.6883 no .
N12 H47B 2.6609 no .
N12 H47C 3.3300 no .
N12 H48A 2.6219 no .
N12 H48B 2.7080 no .
N12 H48C 3.3231 no .
N13 H39 3.0880 no .
N13 H43 2.7229 no .
N13 H57 3.3634 no .
N14 H38 3.1421 no .
N14 H50A 2.6444 no .
N14 H50B 2.6157 no .
N14 H50C 3.2961 no .
N14 H51A 2.6861 no .
N14 H51B 2.6495 no .
N14 H51C 3.3220 no .
N14 H52A 2.7347 no .
N14 H52B 2.5521 no .
N14 H52C 3.2930 no .
N15 H48A 3.4591 no .
N15 H52B 3.4422 no .
N15 H54 3.2484 no .
N15 H56 3.2544 no .
N16 H46C 2.9199 no .
N16 H48A 2.4781 no .
N16 H50A 2.8855 no .
N16 H52B 2.5013 no .
N16 H59 3.2486 no .
N16 H61 3.2402 no .
N17 H46B 3.5798 no .
N17 H46C 2.6570 no .
N17 H50A 2.5746 no .
N17 H50B 3.3555 no .
N17 H62 2.7522 no .
N17 H64A 3.0577 no .
N17 H64B 3.0584 no .
N17 H64C 3.0701 no .
N18 H66A 3.0209 no .
N18 H66B 3.0319 no .
N18 H66C 3.0402 no .
C1 H3 3.2241 no .
C1 H4 3.1825 no .
C1 H13A 3.4027 no .
C1 H13B 2.8200 no .
C1 H15A 2.7922 no .
C1 H15B 3.2184 no .
C1 H24 3.5601 no .
C2 H5 3.2403 no .
C2 H6 3.1721 no .
C2 H17A 2.6957 no .
C2 H17B 3.2259 no .
C2 H19A 3.3697 no .
C2 H19B 2.8376 no .
C3 H8 2.8209 no .
C4 H13A 3.3815 no .
C4 H14A 2.6758 no .
C4 H14B 2.6842 no .
C4 H15B 3.5272 no .
C5 H10 2.8188 no .
C6 H17B 3.4370 no .
C6 H18A 2.7135 no .
C6 H18B 2.6859 no .
C6 H19A 3.4414 no .
C7 H3 2.8343 no .
C7 H9 3.2211 no .
C7 H24 2.8888 no .
C8 H3 2.9335 no .
C8 H10 3.2732 no .
C8 H24 3.5098 no .
C10 H5 2.9522 no .
C10 H8 3.2774 no .
C10 H24 3.4973 no .
C11 H5 2.8477 no .
C11 H9 3.2449 no .
C11 H24 2.8734 no .
C12 H4 2.8068 no .
C13 H14A 3.3601 no .
C13 H14B 2.6591 no .
C13 H14C 2.7474 no .
C13 H15A 2.6994 no .
C13 H15B 3.3762 no .
C13 H15C 2.7617 no .
C13 H29 3.2747 no .
C14 H4 2.5071 no .
C14 H13A 2.6764 no .
C14 H13B 3.3589 no .
C14 H13C 2.7347 no .
C14 H15A 3.3336 no .
C14 H15B 2.6811 no .
C14 H15C 2.6553 no .
C15 H13A 3.3732 no .
C15 H13B 2.7491 no .
C15 H13C 2.7205 no .
C15 H14A 2.6871 no .
C15 H14B 3.3321 no .
C15 H14C 2.6531 no .
C16 H6 2.8082 no .
C17 H18A 2.6430 no .
C17 H18B 3.3289 no .
C17 H18C 2.6918 no .
C17 H19A 3.3713 no .
C17 H19B 2.7365 no .
C17 H19C 2.7442 no .
C17 H29 3.1466 no .
C18 H6 2.5247 no .
C18 H17A 3.3322 no .
C18 H17B 2.6462 no .
C18 H17C 2.6815 no .
C18 H19A 2.6523 no .
C18 H19B 3.3300 no .
C18 H19C 2.6646 no .
C19 H17A 2.7484 no .
C19 H17B 3.3723 no .
C19 H17C 2.7303 no .
C19 H18A 3.3284 no .
C19 H18B 2.6550 no .
C19 H18C 2.6666 no .
C20 H15A 2.9003 no .
C20 H19B 3.0514 no .
C20 H22 3.2571 no .
C20 H24 3.1860 no .
C20 H26 2.6878 no .
C21 H23 3.2389 no .
C21 H26 2.7012 no .
C22 H24 3.2345 no .
C23 H21 3.2363 no .
C24 H22 3.2451 no .
C25 H15A 2.4558 no .
C25 H19B 2.4541 no .
C25 H21 2.7000 no .
C25 H27 3.2578 no .
C25 H29 3.1835 no .
C26 H15A 3.1030 no .
C26 H19B 2.9559 no .
C26 H21 2.7049 no .
C26 H28 3.2393 no .
C27 H15A 3.5941 no .
C27 H19B 3.3947 no .
C27 H29 3.2332 no .
C28 H15A 3.5262 no .
C28 H17A 3.4740 no .
C28 H19B 3.4052 no .
C28 H26 3.2363 no .
C29 H13B 2.6999 no .
C29 H13C 3.5950 no .
C29 H15A 2.9498 no .
C29 H17A 2.5448 no .
C29 H17C 3.4191 no .
C29 H19B 2.9634 no .
C29 H27 3.2453 no .
C30 H13B 3.0909 no .
C30 H17A 3.0983 no .
C30 H29 3.0205 no .
C34 H36 3.2101 no .
C34 H37 3.1727 no .
C34 H46B 3.2402 no .
C34 H46C 2.6998 no .
C34 H48A 2.8465 no .
C34 H48B 3.4744 no .
C34 H57 3.5818 no .
C35 H38 3.2224 no .
C35 H39 3.1870 no .
C35 H50A 2.7613 no .
C35 H50B 3.2136 no .
C35 H52A 3.5210 no .
C35 H52B 2.7606 no .
C36 H41 2.8139 no .
C37 H46B 3.4214 no .
C37 H47A 2.7236 no .
C37 H47B 2.6623 no .
C37 H48B 3.5331 no .
C38 H43 2.8434 no .
C39 H50B 3.4208 no .
C39 H51A 2.7059 no .
C39 H51B 2.6522 no .
C39 H52A 3.5516 no .
C40 H36 2.8208 no .
C40 H42 3.2204 no .
C40 H57 2.7604 no .
C41 H36 2.9261 no .
C41 H43 3.2683 no .
C41 H57 3.3032 no .
C42 H57 3.5297 no .
C43 H38 2.9465 no .
C43 H41 3.2702 no .
C43 H57 3.3051 no .
C44 H38 2.8276 no .
C44 H42 3.2409 no .
C44 H57 2.7751 no .
C45 H37 2.8178 no .
C46 H47A 3.3252 no .
C46 H47B 2.6523 no .
C46 H47C 2.6677 no .
C46 H48A 2.7641 no .
C46 H48B 3.3678 no .
C46 H48C 2.6998 no .
C46 H62 3.1266 no .
C47 H37 2.5286 no .
C47 H46A 2.6864 no .
C47 H46B 2.6338 no .
C47 H46C 3.3248 no .
C47 H48A 3.3293 no .
C47 H48B 2.6260 no .
C47 H48C 2.7095 no .
C48 H46A 2.7125 no .
C48 H46B 3.3703 no .
C48 H46C 2.7472 no .
C48 H47A 2.6491 no .
C48 H47B 3.3324 no .
C48 H47C 2.6818 no .
C49 H39 2.8142 no .
C50 H51A 2.6498 no .
C50 H51B 3.3424 no .
C50 H51C 2.7165 no .
C50 H52A 3.3545 no .
C50 H52B 2.8056 no .
C50 H52C 2.6401 no .
C50 H62 3.2027 no .
C51 H39 2.5079 no .
C51 H50A 3.3469 no .
C51 H50B 2.6829 no .
C51 H50C 2.6736 no .
C51 H52A 2.5938 no .
C51 H52B 3.3413 no .
C51 H52C 2.7876 no .
C52 H50A 2.7024 no .
C52 H50B 3.3618 no .
C52 H50C 2.7364 no .
C52 H51A 3.3481 no .
C52 H51B 2.7003 no .
C52 H51C 2.6807 no .
C53 H48A 3.1488 no .
C53 H52B 3.1462 no .
C53 H55 3.2656 no .
C53 H57 3.1839 no .
C53 H59 2.7069 no .
C54 H56 3.2531 no .
C54 H59 2.7264 no .
C55 H57 3.2290 no .
C56 H54 3.2474 no .
C57 H55 3.2436 no .
C58 H48A 2.6063 no .
C58 H52B 2.5599 no .
C58 H54 2.7151 no .
C58 H60 3.2541 no .
C58 H62 3.1715 no .
C59 H48A 3.2026 no .
C59 H52B 3.0902 no .
C59 H54 2.7242 no .
C59 H61 3.2344 no .
C60 H48A 3.5672 no .
C60 H52B 3.5283 no .
C60 H62 3.2250 no .
C61 H48A 3.4250 no .
C61 H50A 3.5947 no .
C61 H52B 3.4976 no .
C61 H59 3.2334 no .
C62 H46A 3.5281 no .
C62 H46C 2.6733 no .
C62 H48A 2.9011 no .
C62 H50A 2.6439 no .
C62 H52B 2.9949 no .
C62 H52C 3.5432 no .
C62 H60 3.2362 no .
C63 H46C 3.1038 no .
C63 H50A 2.8396 no .
C63 H50B 3.2194 no .
C63 H62 3.1742 no .
C64 H50B 3.5740 no .
H3 H4 2.4575 no .
H3 H8 2.4249 no .
H4 H13A 3.5628 no .
H4 H14A 2.2900 no .
H4 H14B 2.2263 no .
H4 H14C 3.4660 no .
H5 H6 2.4682 no .
H5 H10 2.4370 no .
H6 H18A 2.3220 no .
H6 H18B 2.2357 no .
H6 H18C 3.4848 no .
H8 H9 2.3473 no .
H9 H10 2.3520 no .
H13A H14A 3.5534 no .
H13A H14B 2.4471 no .
H13A H14C 3.0111 no .
H13B H14B 3.5469 no .
H13B H15A 2.5479 no .
H13B H15C 3.0898 no .
H13B H29 2.3790 no .
H13B H31A 3.5587 no .
H13C H14B 2.9669 no .
H13C H14C 2.6047 no .
H13C H15A 2.9535 no .
H13C H15C 2.5842 no .
H13C H29 3.4080 no .
H14A H15A 3.5843 no .
H14A H15B 2.5140 no .
H14A H15C 2.9590 no .
H14B H15B 3.5802 no .
H14B H15C 3.5444 no .
H14C H15A 3.5463 no .
H14C H15B 2.9467 no .
H14C H15C 2.4497 no .
H15A H29 3.4381 no .
H17A H18A 3.5367 no .
H17A H18C 3.5903 no .
H17A H19B 2.5840 no .
H17A H19C 3.0539 no .
H17A H29 2.2789 no .
H17B H18A 2.4320 no .
H17B H18B 3.5326 no .
H17B H18C 2.9589 no .
H17C H18A 2.9388 no .
H17C H18B 3.5827 no .
H17C H18C 2.5225 no .
H17C H19B 3.0148 no .
H17C H19C 2.5727 no .
H17C H29 3.2337 no .
H18A H19A 3.5471 no .
H18A H19C 3.5619 no .
H18B H19A 2.4551 no .
H18B H19B 3.5506 no .
H18B H19C 2.9418 no .
H18C H19A 2.9408 no .
H18C H19B 3.5652 no .
H18C H19C 2.4807 no .
H19B H26 3.4929 no .
H19B H29 3.5158 no .
H21 H22 2.3411 no .
H21 H26 2.1458 no .
H22 H23 2.3405 no .
H23 H24 2.3211 no .
H26 H27 2.3288 no .
H27 H28 2.3486 no .
H28 H29 2.3213 no .
H36 H37 2.4582 no .
H36 H41 2.4162 no .
H37 H47A 2.2858 no .
H37 H47B 2.2725 no .
H37 H47C 3.4882 no .
H38 H39 2.4688 no .
H38 H43 2.4487 no .
H39 H51A 2.3113 no .
H39 H51B 2.2062 no .
H39 H51C 3.4659 no .
H41 H42 2.3319 no .
H42 H43 2.3560 no .
H46A H47A 3.5791 no .
H46A H47B 2.9711 no .
H46A H47C 2.5079 no .
H46A H48A 3.0449 no .
H46A H48B 3.5857 no .
H46A H48C 2.5117 no .
H46A H62 3.1971 no .
H46B H47A 3.5321 no .
H46B H47B 2.4347 no .
H46B H47C 2.9161 no .
H46B H48C 3.5866 no .
H46C H47B 3.5364 no .
H46C H47C 3.5733 no .
H46C H48A 2.6183 no .
H46C H48C 3.0002 no .
H46C H62 2.2725 no .
H47A H48A 3.5260 no .
H47A H48B 2.4167 no .
H47A H48C 2.9871 no .
H47B H48B 3.5243 no .
H47C H48A 3.5909 no .
H47C H48B 2.9117 no .
H47C H48C 2.5417 no .
H48A H62 3.3637 no .
H50A H51A 3.5559 no .
H50A H52B 2.6326 no .
H50A H52C 2.8576 no .
H50A H62 2.3081 no .
H50A H64B 3.5169 no .
H50B H51A 2.4646 no .
H50B H51B 3.5578 no .
H50B H51C 3.0193 no .
H50B H52C 3.5563 no .
H50B H64A 3.4530 no .
H50B H64B 3.4108 no .
H50C H51A 2.9062 no .
H50C H51B 3.5830 no .
H50C H51C 2.5264 no .
H50C H52A 3.5677 no .
H50C H52B 3.1578 no .
H50C H52C 2.4916 no .
H50C H62 3.3389 no .
H51A H52A 3.5142 no .
H51B H52A 2.4260 no .
H51B H52B 3.5326 no .
H51B H52C 3.1281 no .
H51C H52A 2.8115 no .
H51C H52C 2.6121 no .
H52B H62 3.4970 no .
H54 H55 2.3565 no .
H54 H59 2.1700 no .
H55 H56 2.3496 no .
H56 H57 2.3124 no .
H59 H60 2.3317 no .
H60 H61 2.3414 no .
H61 H62 2.3133 no .
P1 H22 3.2874 no 4_554
P1 H27 3.4391 no .
P1 H64B 3.3446 no 4_554
P2 H26 3.2224 no .
P2 H39 3.5143 no 2_645
P2 H41 3.1253 no 1_545
P2 H64C 3.5186 no 3_666
P3 H4 3.3555 no .
P3 H5 3.3429 no 2_555
P3 H6 3.2149 no 4_554
P3 H10 3.3662 no 2_555
P3 H54 3.4828 no .
P4 H23 3.3464 no .
P4 H29 3.4836 no 4_555
P4 H31A 3.5570 no 4_555
P4 H31C 3.4351 no 2_555
F1 H43 3.0112 no 1_545
F1 H46A 2.8721 no 4_554
F1 H46B 2.8720 no 4_554
F1 H46C 2.8036 no 4_554
F1 H62 3.1496 no 4_554
F1 H64B 2.6219 no 4_554
F1 H64C 2.9626 no 4_554
F2 H22 2.9819 no 4_554
F2 H50B 3.3949 no 2_645
F2 H62 3.4092 no 4_554
F2 H64A 2.4019 no 2_645
F2 H64B 3.3235 no 2_645
F2 H64B 2.5320 no 4_554
F3 H42 2.7179 no 1_545
F3 H43 2.8487 no 1_545
F3 H50B 2.8005 no 2_645
F3 H51A 2.6761 no 2_645
F3 H64B 3.2247 no 4_554
F4 H22 2.7436 no 4_554
F4 H23 3.0948 no 4_554
F4 H28 3.2240 no .
F4 H46A 3.1758 no 4_554
F4 H46C 3.4599 no 4_554
F4 H61 2.6712 no 4_554
F4 H62 2.7013 no 4_554
F5 H27 2.5694 no .
F5 H28 2.9193 no .
F5 H42 3.1912 no 1_545
F5 H43 3.2372 no 1_545
F5 H46A 3.3229 no 4_554
F5 H56 3.4006 no 1_545
F5 H57 3.0593 no 1_545
F6 H22 2.3739 no 4_554
F6 H23 3.5671 no 4_554
F6 H27 2.6630 no .
F6 H28 3.1654 no .
F6 H66A 2.9155 no .
F6 H66B 3.2748 no .
F7 H36 2.9951 no 3_666
F7 H39 3.1305 no 2_645
F7 H41 2.6999 no 1_545
F7 H41 3.1462 no 3_666
F7 H42 3.1647 no 1_545
F8 H26 2.6595 no .
F8 H27 2.9386 no .
F8 H38 3.1803 no 2_645
F8 H39 2.7831 no 2_645
F8 H41 2.6700 no 1_545
F8 H42 2.7058 no 1_545
F9 H38 2.5126 no 2_645
F9 H39 2.8410 no 2_645
F9 H46B 3.2700 no 3_666
F9 H64C 2.7446 no 3_666
F10 H21 3.1967 no .
F10 H26 2.7205 no .
F10 H36 2.7499 no 1_545
F10 H41 2.3192 no 1_545
F10 H66A 3.4660 no 4_555
F10 H66C 3.0674 no 4_555
F11 H64A 3.5640 no 3_666
F11 H64C 3.5671 no 3_666
F11 H66A 3.1932 no 4_555
F11 H66C 2.5410 no 4_555
F12 H21 2.3801 no .
F12 H26 2.5222 no .
F12 H64A 2.9405 no 3_666
F12 H64C 2.5897 no 3_666
F12 H66A 3.3657 no 4_555
F13 H3 3.3527 no 3_565
F13 H6 2.5903 no 4_554
F13 H18A 2.7607 no 4_554
F13 H18B 3.0215 no 4_554
F13 H33A 2.4982 no 3_565
F13 H33B 3.5502 no 3_565
F13 H33C 3.1305 no 3_565
F13 H48B 3.5757 no 4_564
F14 H5 2.5864 no 2_555
F14 H10 2.5617 no 2_555
F14 H13A 2.9015 no 3_565
F14 H31A 3.1894 no 3_565
F14 H31B 3.0706 no 3_565
F15 H10 3.2361 no 2_555
F15 H31A 3.4709 no 3_565
F15 H31B 2.4595 no 3_565
F15 H33A 3.3466 no 3_565
F15 H33C 2.9449 no 3_565
F15 H48B 3.5418 no 4_564
F15 H48C 3.5159 no 4_564
F15 H54 2.8398 no .
F15 H55 2.6928 no .
F16 H3 3.3918 no 3_565
F16 H4 2.5820 no .
F16 H4 3.5042 no 3_565
F16 H5 3.0635 no 2_555
F16 H5 3.2039 no 4_554
F16 H6 2.5395 no 4_554
F16 H14B 3.1740 no .
F17 H4 2.9705 no .
F17 H6 2.8074 no 4_554
F17 H14A 2.9819 no .
F17 H14B 2.9400 no .
F17 H18B 2.8399 no 4_554
F17 H47A 2.6765 no 4_564
F17 H47C 3.4904 no 4_564
F17 H48B 3.2956 no 4_564
F17 H54 3.4602 no .
F18 H3 3.5473 no .
F18 H4 2.7290 no .
F18 H5 2.6356 no 2_555
F18 H10 2.5868 no 2_555
F18 H54 2.4620 no .
F18 H59 2.7202 no .
F19 H8 3.5162 no .
F19 H23 2.9006 no .
F19 H24 2.6385 no .
F19 H60 2.4829 no .
F19 H61 2.8585 no .
F20 H8 3.1582 no .
F20 H9 3.0845 no .
F20 H31A 2.7744 no 4_555
F20 H31B 3.2390 no 2_555
F20 H31C 2.3965 no 2_555
F20 H31C 2.8000 no 4_555
F21 H31B 2.7318 no 2_555
F21 H31C 3.1332 no 2_555
F21 H33C 2.4558 no 2_555
F21 H48C 2.9831 no .
F21 H55 2.9814 no 4_565
F21 H56 3.5491 no 4_565
F22 H13B 3.0802 no 4_555
F22 H13C 3.4308 no 4_555
F22 H23 2.7472 no .
F22 H24 2.7902 no .
F22 H28 3.3413 no 4_555
F22 H29 2.5090 no 4_555
F22 H31A 2.6774 no 4_555
F22 H31C 3.3254 no 4_555
F23 H23 2.6085 no .
F23 H28 2.4624 no 4_555
F23 H29 3.2144 no 4_555
F23 H56 2.6086 no 4_565
F23 H61 3.1704 no .
F24 H17A 3.0085 no 4_555
F24 H17B 3.1975 no 4_555
F24 H17C 2.8253 no 4_555
F24 H29 2.9523 no 4_555
F24 H31A 3.5112 no 4_555
F24 H31B 3.3136 no 2_555
F24 H31C 3.0613 no 2_555
F24 H31C 3.0100 no 4_555
F24 H55 2.8047 no 4_565
F24 H56 3.1013 no 4_565
N1 H33A 3.0943 no .
N2 H60 3.2070 no .
N3 H60 3.5888 no .
N4 H13A 3.3007 no 4_555
N8 H33A 3.2627 no .
N9 H3 2.5929 no 2_545
N9 H5 3.5131 no .
N9 H8 2.6324 no 2_545
N9 H17B 3.3899 no .
N9 H60 3.4333 no 2_545
N11 H19C 3.3988 no 1_565
N13 H46B 3.3854 no 4_564
N13 H47B 3.5744 no 4_564
N14 H47B 3.0047 no 4_564
N15 H47C 3.1840 no 4_564
N18 H14C 2.7432 no .
N18 H15C 3.1325 no .
N18 H19A 3.1311 no 4_554
N18 H36 2.9061 no 4_564
N18 H37 3.1493 no 4_564
N18 H51B 3.1251 no .
N18 H51C 3.2974 no .
C3 H60 2.9474 no .
C4 H59 3.4715 no .
C4 H60 3.1955 no .
C5 H3 3.1861 no 2_545
C5 H13A 3.0386 no 4_555
C5 H14B 3.0428 no 4_555
C6 H3 3.1500 no 2_545
C6 H14B 2.8563 no 4_555
C7 H33A 3.1281 no .
C8 H17B 3.1838 no 2_555
C8 H18A 3.0709 no 2_555
C8 H33A 3.3883 no .
C9 H17B 3.2138 no 2_555
C9 H18A 3.4276 no 2_555
C9 H31A 2.8892 no 4_555
C9 H33A 3.5781 no .
C10 H31A 2.9785 no 4_555
C10 H33A 3.5402 no .
C10 H33B 3.5277 no .
C11 H33A 3.3056 no .
C14 H52A 3.4534 no .
C14 H52C 3.5076 no .
C15 H52C 3.0140 no .
C17 H8 3.5096 no 2_545
C17 H9 3.4049 no 2_545
C18 H48B 2.9065 no 1_545
C21 H66A 3.1251 no 4_555
C22 H61 3.3069 no .
C22 H66A 2.8725 no 4_555
C23 H13C 3.2262 no 4_555
C23 H61 2.9662 no .
C24 H13C 3.2392 no 4_555
C24 H61 3.5267 no .
C28 H23 3.4088 no 4_554
C28 H56 3.4508 no 1_545
C30 H33A 3.2333 no .
C31 H9 3.2358 no 4_554
C31 H10 3.5214 no 4_554
C32 H3 3.4775 no 2_545
C32 H31B 3.5470 no .
C32 H59 3.3652 no 2_545
C32 H60 3.5152 no 2_545
C33 H31B 3.3688 no .
C33 H48B 3.2798 no 2_545
C33 H48C 3.3085 no 2_545
C33 H59 3.5744 no 2_545
C35 H47B 3.2375 no 4_564
C36 H19A 3.2862 no 1_565
C36 H19C 3.2504 no 1_565
C36 H51B 3.5449 no 4_565
C37 H19A 3.2324 no 1_565
C37 H19C 3.5423 no 1_565
C37 H51B 3.2967 no 4_565
C37 H52A 3.3756 no 4_565
C38 H46B 3.0408 no 4_564
C39 H46B 3.4732 no 4_564
C39 H47B 3.2728 no 4_564
C42 H51A 3.0892 no 2_655
C42 H66C 3.5210 no 2_655
C43 H51A 3.2399 no 2_655
C43 H66C 3.1270 no 2_655
C44 H66C 3.3931 no 2_655
C47 H52A 3.0724 no 4_565
C47 H52B 3.5125 no 4_565
C48 H18B 3.4512 no 1_565
C48 H18C 3.3081 no 1_565
C48 H33B 3.3134 no 2_555
C48 H33C 2.9776 no 2_555
C49 H47B 3.5611 no 4_564
C50 H64B 3.4591 no 3_666
C51 H42 3.2230 no 2_645
C51 H43 3.4917 no 2_645
C52 H14A 3.1772 no .
C52 H15B 3.1294 no .
C52 H37 3.4008 no 4_564
C52 H47A 3.5861 no 4_564
C52 H47B 3.0410 no 4_564
C53 H47C 3.0624 no 4_564
C54 H47C 2.8602 no 4_564
C55 H17C 2.9210 no 1_565
C55 H47C 2.7624 no 4_564
C56 H17C 2.8612 no 1_565
C56 H46A 3.2736 no 4_564
C56 H47C 2.8772 no 4_564
C57 H19C 3.5722 no 1_565
C57 H46A 3.5009 no 4_564
C57 H47C 3.0673 no 4_564
C59 H33B 3.1890 no 2_555
C64 H50B 3.4237 no 3_666
C64 H50C 3.4717 no 3_666
C64 H64B 3.4740 no 3_666
C65 H15C 3.2576 no .
C65 H21 3.4699 no 4_554
C65 H22 3.5667 no 4_554
C65 H36 3.3994 no 4_564
C65 H51B 3.2055 no .
C65 H51C 3.0379 no .
C66 H21 3.5393 no 4_554
C66 H22 3.2040 no 4_554
C66 H51C 3.3232 no .
H3 F13 3.3527 no 3_565
H3 F16 3.3918 no 3_565
H3 F18 3.5473 no .
H3 N9 2.5929 no 2_555
H3 C5 3.1861 no 2_555
H3 C6 3.1500 no 2_555
H3 C32 3.4775 no 2_555
H3 H5 3.0706 no 2_555
H3 H6 2.9865 no 2_555
H3 H59 3.5468 no .
H3 H60 3.1500 no .
H4 P3 3.3555 no .
H4 F16 2.5820 no .
H4 F16 3.5042 no 3_565
H4 F17 2.9705 no .
H4 F18 2.7290 no .
H4 H59 3.1900 no .
H4 H60 3.5650 no .
H5 P3 3.3429 no 2_545
H5 F14 2.5864 no 2_545
H5 F16 3.0635 no 2_545
H5 F16 3.2039 no 4_555
H5 F18 2.6356 no 2_545
H5 N9 3.5131 no .
H5 H3 3.0706 no 2_545
H5 H13A 2.9088 no 4_555
H5 H14B 3.1256 no 4_555
H6 P3 3.2149 no 4_555
H6 F13 2.5903 no 4_555
H6 F16 2.5395 no 4_555
H6 F17 2.8074 no 4_555
H6 H3 2.9865 no 2_545
H6 H8 3.5238 no 2_545
H6 H14B 2.7604 no 4_555
H8 F19 3.5162 no .
H8 F20 3.1582 no .
H8 N9 2.6324 no 2_555
H8 C17 3.5096 no 2_555
H8 H6 3.5238 no 2_555
H8 H17B 2.5932 no 2_555
H8 H18A 2.7331 no 2_555
H9 F20 3.0845 no .
H9 C17 3.4049 no 2_555
H9 C31 3.2358 no 4_555
H9 H17B 2.6346 no 2_555
H9 H17C 3.3253 no 2_555
H9 H18A 3.3741 no 2_555
H9 H31A 2.5748 no 4_555
H9 H31B 3.2452 no 4_555
H9 H31C 3.4177 no 4_555
H9 H54 3.5665 no 2_545
H9 H55 3.1337 no 2_545
H10 P3 3.3662 no 2_545
H10 F14 2.5617 no 2_545
H10 F15 3.2361 no 2_545
H10 F18 2.5868 no 2_545
H10 C31 3.5214 no 4_555
H10 H13A 3.3697 no 4_555
H10 H31A 2.7693 no 4_555
H10 H31B 3.4293 no 4_555
H10 H54 3.2812 no 2_545
H13A F14 2.9015 no 3_565
H13A N4 3.3007 no 4_554
H13A C5 3.0386 no 4_554
H13A H5 2.9088 no 4_554
H13A H10 3.3697 no 4_554
H13B F22 3.0802 no 4_554
H13C F22 3.4308 no 4_554
H13C C23 3.2262 no 4_554
H13C C24 3.2392 no 4_554
H13C H23 3.1730 no 4_554
H13C H24 3.1824 no 4_554
H14A F17 2.9819 no .
H14A C52 3.1772 no .
H14A H47A 3.4920 no 4_564
H14A H52A 2.7858 no .
H14A H52B 3.4044 no .
H14A H52C 2.8544 no .
H14B F16 3.1740 no .
H14B F17 2.9400 no .
H14B C5 3.0428 no 4_554
H14B C6 2.8563 no 4_554
H14B H5 3.1256 no 4_554
H14B H6 2.7604 no 4_554
H14C N18 2.7432 no .
H14C H19A 3.2366 no 4_554
H14C H52A 3.2493 no .
H14C H52C 3.5343 no .
H15B C52 3.1294 no .
H15B H52A 3.3516 no .
H15B H52C 2.2029 no .
H15C N18 3.1325 no .
H15C C65 3.2576 no .
H15C H51C 3.4635 no .
H15C H52C 3.0608 no .
H15C H66B 3.4700 no .
H17A F24 3.0085 no 4_554
H17B F24 3.1975 no 4_554
H17B N9 3.3899 no .
H17B C8 3.1838 no 2_545
H17B C9 3.2138 no 2_545
H17B H8 2.5932 no 2_545
H17B H9 2.6346 no 2_545
H17C F24 2.8253 no 4_554
H17C C55 2.9210 no 1_545
H17C C56 2.8612 no 1_545
H17C H9 3.3253 no 2_545
H17C H55 2.9278 no 1_545
H17C H56 2.8194 no 1_545
H18A F13 2.7607 no 4_555
H18A C8 3.0709 no 2_545
H18A C9 3.4276 no 2_545
H18A H8 2.7331 no 2_545
H18A H9 3.3741 no 2_545
H18A H33A 3.2971 no 2_545
H18A H33B 3.2410 no 2_545
H18A H48B 3.2371 no 1_545
H18B F13 3.0215 no 4_555
H18B F17 2.8399 no 4_555
H18B C48 3.4512 no 1_545
H18B H47A 3.2298 no 1_545
H18B H48B 2.5128 no 1_545
H18C C48 3.3081 no 1_545
H18C H33B 3.2873 no 2_545
H18C H48A 3.2461 no 1_545
H18C H48B 2.5524 no 1_545
H19A N18 3.1311 no 4_555
H19A C36 3.2862 no 1_545
H19A C37 3.2324 no 1_545
H19A H14C 3.2366 no 4_555
H19A H36 3.3316 no 1_545
H19A H37 3.2166 no 1_545
H19C N11 3.3988 no 1_545
H19C C36 3.2504 no 1_545
H19C C37 3.5423 no 1_545
H19C C57 3.5722 no 1_545
H19C H36 3.4445 no 1_545
H19C H57 3.5268 no 1_545
H21 F10 3.1967 no .
H21 F12 2.3801 no .
H21 C65 3.4699 no 4_555
H21 C66 3.5393 no 4_555
H21 H66A 2.8315 no 4_555
H22 P1 3.2874 no 4_555
H22 F2 2.9819 no 4_555
H22 F4 2.7436 no 4_555
H22 F6 2.3739 no 4_555
H22 C65 3.5667 no 4_555
H22 C66 3.2040 no 4_555
H22 H61 3.4558 no .
H22 H66A 2.3487 no 4_555
H22 H66B 3.4991 no 4_555
H23 P4 3.3464 no .
H23 F4 3.0948 no 4_555
H23 F6 3.5671 no 4_555
H23 F19 2.9006 no .
H23 F22 2.7472 no .
H23 F23 2.6085 no .
H23 C28 3.4088 no 4_555
H23 H13C 3.1730 no 4_555
H23 H28 2.7797 no 4_555
H23 H61 2.8915 no .
H24 F19 2.6385 no .
H24 F22 2.7902 no .
H24 H13C 3.1824 no 4_555
H26 P2 3.2224 no .
H26 F8 2.6595 no .
H26 F10 2.7205 no .
H26 F12 2.5222 no .
H27 P1 3.4391 no .
H27 F5 2.5694 no .
H27 F6 2.6630 no .
H27 F8 2.9386 no .
H27 H41 3.5084 no 1_545
H27 H42 3.4956 no 1_545
H28 F4 3.2240 no .
H28 F5 2.9193 no .
H28 F6 3.1654 no .
H28 F22 3.3413 no 4_554
H28 F23 2.4624 no 4_554
H28 H23 2.7797 no 4_554
H28 H56 2.9245 no 1_545
H29 P4 3.4836 no 4_554
H29 F22 2.5090 no 4_554
H29 F23 3.2144 no 4_554
H29 F24 2.9523 no 4_554
H31A P4 3.5570 no 4_554
H31A F14 3.1894 no 3_565
H31A F15 3.4709 no 3_565
H31A F20 2.7744 no 4_554
H31A F22 2.6774 no 4_554
H31A F24 3.5112 no 4_554
H31A C9 2.8892 no 4_554
H31A C10 2.9785 no 4_554
H31A H9 2.5748 no 4_554
H31A H10 2.7693 no 4_554
H31B F14 3.0706 no 3_565
H31B F15 2.4595 no 3_565
H31B F20 3.2390 no 2_545
H31B F21 2.7318 no 2_545
H31B F24 3.3136 no 2_545
H31B C32 3.5470 no .
H31B C33 3.3688 no .
H31B H9 3.2452 no 4_554
H31B H10 3.4293 no 4_554
H31B H33A 3.2528 no .
H31B H33C 2.8945 no .
H31B H55 3.0816 no 3_565
H31C P4 3.4351 no 2_545
H31C F20 2.3965 no 2_545
H31C F20 2.8000 no 4_554
H31C F21 3.1332 no 2_545
H31C F22 3.3254 no 4_554
H31C F24 3.0613 no 2_545
H31C F24 3.0100 no 4_554
H31C H9 3.4177 no 4_554
H31C H31C 3.0176 no 3_555
H33A F13 2.4982 no 3_565
H33A F15 3.3466 no 3_565
H33A N1 3.0943 no .
H33A N8 3.2627 no .
H33A C7 3.1281 no .
H33A C8 3.3883 no .
H33A C9 3.5781 no .
H33A C10 3.5402 no .
H33A C11 3.3056 no .
H33A C30 3.2333 no .
H33A H18A 3.2971 no 2_555
H33A H31B 3.2528 no .
H33B F13 3.5502 no 3_565
H33B C10 3.5277 no .
H33B C48 3.3134 no 2_545
H33B C59 3.1890 no 2_545
H33B H18A 3.2410 no 2_555
H33B H18C 3.2873 no 2_555
H33B H48A 3.1328 no 2_545
H33B H48B 2.9835 no 2_545
H33B H48C 3.2711 no 2_545
H33B H54 3.2157 no 2_545
H33B H59 2.9560 no 2_545
H33C F13 3.1305 no 3_565
H33C F15 2.9449 no 3_565
H33C F21 2.4558 no 2_545
H33C C48 2.9776 no 2_545
H33C H31B 2.8945 no .
H33C H48A 3.1825 no 2_545
H33C H48B 2.7781 no 2_545
H33C H48C 2.5101 no 2_545
H36 F7 2.9951 no 3_666
H36 F10 2.7499 no 1_565
H36 N18 2.9061 no 4_565
H36 C65 3.3994 no 4_565
H36 H19A 3.3316 no 1_565
H36 H19C 3.4445 no 1_565
H36 H51B 3.3002 no 4_565
H37 N18 3.1493 no 4_565
H37 C52 3.4008 no 4_565
H37 H19A 3.2166 no 1_565
H37 H51B 2.7742 no 4_565
H37 H52A 2.4669 no 4_565
H38 F8 3.1803 no 2_655
H38 F9 2.5126 no 2_655
H38 H46B 3.0613 no 4_564
H38 H64C 3.3273 no 4_564
H39 P2 3.5143 no 2_655
H39 F7 3.1305 no 2_655
H39 F8 2.7831 no 2_655
H39 F9 2.8410 no 2_655
H39 H42 2.8540 no 2_645
H41 P2 3.1253 no 1_565
H41 F7 2.6999 no 1_565
H41 F7 3.1462 no 3_666
H41 F8 2.6700 no 1_565
H41 F10 2.3192 no 1_565
H41 H27 3.5084 no 1_565
H42 F3 2.7179 no 1_565
H42 F5 3.1912 no 1_565
H42 F7 3.1647 no 1_565
H42 F8 2.7058 no 1_565
H42 C51 3.2230 no 2_655
H42 H27 3.4956 no 1_565
H42 H39 2.8540 no 2_655
H42 H51A 2.4326 no 2_655
H42 H51B 3.2110 no 2_655
H43 F1 3.0112 no 1_565
H43 F3 2.8487 no 1_565
H43 F5 3.2372 no 1_565
H43 C51 3.4917 no 2_655
H43 H51A 2.7714 no 2_655
H43 H51C 3.3753 no 2_655
H43 H66C 3.2198 no 2_655
H46A F1 2.8721 no 4_555
H46A F4 3.1758 no 4_555
H46A F5 3.3229 no 4_555
H46A C56 3.2736 no 4_565
H46A C57 3.5009 no 4_565
H46A H56 3.1131 no 4_565
H46A H57 3.4906 no 4_565
H46B F1 2.8720 no 4_555
H46B F9 3.2700 no 3_666
H46B N13 3.3854 no 4_565
H46B C38 3.0408 no 4_565
H46B C39 3.4732 no 4_565
H46B H38 3.0613 no 4_565
H46C F1 2.8036 no 4_555
H46C F4 3.4599 no 4_555
H47A F17 2.6765 no 4_565
H47A C52 3.5860 no 4_565
H47A H14A 3.4920 no 4_565
H47A H18B 3.2298 no 1_565
H47A H52A 2.8215 no 4_565
H47A H52B 3.4808 no 4_565
H47B N13 3.5744 no 4_565
H47B N14 3.0047 no 4_565
H47B C35 3.2375 no 4_565
H47B C39 3.2728 no 4_565
H47B C49 3.5611 no 4_565
H47B C52 3.0410 no 4_565
H47B H52A 2.4703 no 4_565
H47B H52B 2.9013 no 4_565
H47C F17 3.4904 no 4_565
H47C N15 3.1840 no 4_565
H47C C53 3.0624 no 4_565
H47C C54 2.8602 no 4_565
H47C C55 2.7624 no 4_565
H47C C56 2.8772 no 4_565
H47C C57 3.0673 no 4_565
H47C H54 3.3574 no 4_565
H47C H55 3.2110 no 4_565
H47C H56 3.3818 no 4_565
H48A H18C 3.2461 no 1_565
H48A H33B 3.1328 no 2_555
H48A H33C 3.1825 no 2_555
H48B F13 3.5757 no 4_565
H48B F15 3.5418 no 4_565
H48B F17 3.2956 no 4_565
H48B C18 2.9065 no 1_565
H48B C33 3.2798 no 2_555
H48B H18A 3.2371 no 1_565
H48B H18B 2.5128 no 1_565
H48B H18C 2.5524 no 1_565
H48B H33B 2.9835 no 2_555
H48B H33C 2.7781 no 2_555
H48C F15 3.5159 no 4_565
H48C F21 2.9831 no .
H48C C33 3.3085 no 2_555
H48C H33B 3.2711 no 2_555
H48C H33C 2.5101 no 2_555
H48C H55 3.5861 no 4_565
H50B F2 3.3949 no 2_655
H50B F3 2.8005 no 2_655
H50B C64 3.4237 no 3_666
H50B H64A 3.5638 no 3_666
H50B H64B 2.8110 no 3_666
H50B H64C 3.3865 no 3_666
H50C C64 3.4717 no 3_666
H50C H64A 3.3115 no 3_666
H50C H64B 3.2830 no 3_666
H50C H64C 3.2399 no 3_666
H51A F3 2.6761 no 2_655
H51A C42 3.0892 no 2_645
H51A C43 3.2399 no 2_645
H51A H42 2.4326 no 2_645
H51A H43 2.7714 no 2_645
H51B N18 3.1251 no .
H51B C36 3.5449 no 4_564
H51B C37 3.2967 no 4_564
H51B C65 3.2055 no .
H51B H36 3.3002 no 4_564
H51B H37 2.7742 no 4_564
H51B H42 3.2110 no 2_645
H51C N18 3.2974 no .
H51C C65 3.0379 no .
H51C C66 3.3232 no .
H51C H15C 3.4635 no .
H51C H43 3.3753 no 2_645
H51C H66B 3.0166 no .
H51C H66C 3.3451 no .
H52A C14 3.4534 no .
H52A C37 3.3756 no 4_564
H52A C47 3.0724 no 4_564
H52A H14A 2.7858 no .
H52A H14C 3.2493 no .
H52A H15B 3.3516 no .
H52A H37 2.4669 no 4_564
H52A H47A 2.8215 no 4_564
H52A H47B 2.4703 no 4_564
H52B C47 3.5125 no 4_564
H52B H14A 3.4044 no .
H52B H47A 3.4808 no 4_564
H52B H47B 2.9013 no 4_564
H52C C14 3.5076 no .
H52C C15 3.0140 no .
H52C H14A 2.8544 no .
H52C H14C 3.5343 no .
H52C H15B 2.2029 no .
H52C H15C 3.0608 no .
H54 P3 3.4828 no .
H54 F15 2.8398 no .
H54 F17 3.4602 no .
H54 F18 2.4620 no .
H54 H9 3.5665 no 2_555
H54 H10 3.2812 no 2_555
H54 H33B 3.2157 no 2_555
H54 H47C 3.3574 no 4_564
H55 F15 2.6928 no .
H55 F21 2.9814 no 4_564
H55 F24 2.8047 no 4_564
H55 H9 3.1337 no 2_555
H55 H17C 2.9278 no 1_565
H55 H31B 3.0816 no 3_565
H55 H47C 3.2110 no 4_564
H55 H48C 3.5861 no 4_564
H56 F5 3.4006 no 1_565
H56 F21 3.5491 no 4_564
H56 F23 2.6086 no 4_564
H56 F24 3.1013 no 4_564
H56 C28 3.4508 no 1_565
H56 H17C 2.8194 no 1_565
H56 H28 2.9245 no 1_565
H56 H46A 3.1131 no 4_564
H56 H47C 3.3818 no 4_564
H57 F5 3.0593 no 1_565
H57 H19C 3.5268 no 1_565
H57 H46A 3.4906 no 4_564
H59 F18 2.7202 no .
H59 C4 3.4715 no .
H59 C32 3.3652 no 2_555
H59 C33 3.5744 no 2_555
H59 H3 3.5468 no .
H59 H4 3.1900 no .
H59 H33B 2.9560 no 2_555
H60 F19 2.4829 no .
H60 N2 3.2070 no .
H60 N3 3.5888 no .
H60 N9 3.4333 no 2_555
H60 C3 2.9474 no .
H60 C4 3.1955 no .
H60 C32 3.5152 no 2_555
H60 H3 3.1500 no .
H60 H4 3.5650 no .
H61 F4 2.6712 no 4_555
H61 F19 2.8585 no .
H61 F23 3.1704 no .
H61 C22 3.3069 no .
H61 C23 2.9662 no .
H61 C24 3.5267 no .
H61 H22 3.4558 no .
H61 H23 2.8915 no .
H62 F1 3.1496 no 4_555
H62 F2 3.4092 no 4_555
H62 F4 2.7013 no 4_555
H64A F2 2.4019 no 2_655
H64A F11 3.5640 no 3_666
H64A F12 2.9405 no 3_666
H64A H50B 3.5638 no 3_666
H64A H50C 3.3115 no 3_666
H64A H64B 3.2552 no 3_666
H64B P1 3.3446 no 4_555
H64B F1 2.6219 no 4_555
H64B F2 3.3235 no 2_655
H64B F2 2.5320 no 4_555
H64B F3 3.2247 no 4_555
H64B C50 3.4591 no 3_666
H64B C64 3.4740 no 3_666
H64B H50B 2.8110 no 3_666
H64B H50C 3.2830 no 3_666
H64B H64A 3.2552 no 3_666
H64B H64B 2.8406 no 3_666
H64C P2 3.5186 no 3_666
H64C F1 2.9626 no 4_555
H64C F9 2.7446 no 3_666
H64C F11 3.5671 no 3_666
H64C F12 2.5897 no 3_666
H64C H38 3.3273 no 4_565
H64C H50B 3.3865 no 3_666
H64C H50C 3.2399 no 3_666
H66A F6 2.9155 no .
H66A F10 3.4660 no 4_554
H66A F11 3.1932 no 4_554
H66A F12 3.3657 no 4_554
H66A C21 3.1251 no 4_554
H66A C22 2.8725 no 4_554
H66A H21 2.8315 no 4_554
H66A H22 2.3487 no 4_554
H66B F6 3.2748 no .
H66B H15C 3.4700 no .
H66B H22 3.4991 no 4_554
H66B H51C 3.0166 no .
H66C F10 3.0674 no 4_554
H66C F11 2.5410 no 4_554
H66C C42 3.5210 no 2_645
H66C C43 3.1270 no 2_645
H66C C44 3.3931 no 2_645
H66C H43 3.2198 no 2_645
H66C H51C 3.3451 no .

loop_
_geom_torsion_atom_site_label_1
_geom_torsion_atom_site_label_2
_geom_torsion_atom_site_label_3
_geom_torsion_atom_site_label_4
_geom_torsion
_geom_torsion_publ_flag
N1 Ru1 N6 C20 179.7(3) no
N1 Ru1 N6 C24 -3.7(3) no
N6 Ru1 N1 C7 88.5(3) no
N6 Ru1 N1 C11 -85.4(3) no
N8 Ru1 N1 C7 -89.4(3) no
N8 Ru1 N1 C11 96.6(3) no
N1 Ru1 C1 N2 0.9(2) no
N1 Ru1 C1 N3 -170.7(5) no
C1 Ru1 N1 C7 -3.0(3) no
C1 Ru1 N1 C11 -176.9(3) no
N1 Ru1 C2 N4 -5.8(2) no
N1 Ru1 C2 N5 170.0(5) no
C2 Ru1 N1 C7 -179.9(3) no
C2 Ru1 N1 C11 6.2(3) no
N6 Ru1 N7 C25 1.8(3) no
N6 Ru1 N7 C29 -179.7(4) no
N7 Ru1 N6 C20 0.9(3) no
N7 Ru1 N6 C24 177.4(4) no
N6 Ru1 C1 N2 -92.2(3) no
N6 Ru1 C1 N3 96.2(5) no
C1 Ru1 N6 C20 -102.5(3) no
C1 Ru1 N6 C24 74.0(4) no
N6 Ru1 C2 N4 87.3(3) no
N6 Ru1 C2 N5 -96.9(5) no
C2 Ru1 N6 C20 102.2(3) no
C2 Ru1 N6 C24 -81.3(4) no
N8 Ru1 N7 C25 179.6(3) no
N8 Ru1 N7 C29 -1.8(4) no
N7 Ru1 C1 N2 -171.4(2) no
N7 Ru1 C1 N3 17.1(5) no
C1 Ru1 N7 C25 91.4(3) no
C1 Ru1 N7 C29 -90.0(4) no
N7 Ru1 C2 N4 166.5(2) no
N7 Ru1 C2 N5 -17.7(5) no
C2 Ru1 N7 C25 -88.3(3) no
C2 Ru1 N7 C29 90.2(4) no
N8 Ru1 C1 N2 94.3(3) no
N8 Ru1 C1 N3 -77.2(5) no
N8 Ru1 C2 N4 -98.3(3) no
N8 Ru1 C2 N5 77.5(5) no
C1 Ru1 C2 N4 -12.9(5) no
C1 Ru1 C2 N5 162.9(4) no
C2 Ru1 C1 N2 8.0(5) no
C2 Ru1 C1 N3 -163.5(4) no
N10 Ru2 N15 C53 179.4(3) no
N10 Ru2 N15 C57 -1.7(4) no
N15 Ru2 N10 C40 85.9(3) no
N15 Ru2 N10 C44 -84.7(3) no
N17 Ru2 N10 C40 -95.4(3) no
N17 Ru2 N10 C44 94.0(3) no
N10 Ru2 C34 N11 4.9(3) no
N10 Ru2 C34 N12 -173.4(6) no
C34 Ru2 N10 C40 -6.4(3) no
C34 Ru2 N10 C44 -177.0(3) no
N10 Ru2 C35 N13 -6.4(3) no
N10 Ru2 C35 N14 168.7(6) no
C35 Ru2 N10 C40 178.5(3) no
C35 Ru2 N10 C44 7.9(3) no
N15 Ru2 N16 C58 2.1(3) no
N15 Ru2 N16 C62 -178.2(4) no
N16 Ru2 N15 C53 -0.4(3) no
N16 Ru2 N15 C57 178.5(4) no
N15 Ru2 C34 N11 -85.5(3) no
N15 Ru2 C34 N12 96.2(6) no
C34 Ru2 N15 C53 -103.2(3) no
C34 Ru2 N15 C57 75.7(4) no
N15 Ru2 C35 N13 83.9(3) no
N15 Ru2 C35 N14 -101.0(5) no
C35 Ru2 N15 C53 101.7(3) no
C35 Ru2 N15 C57 -79.4(4) no
N17 Ru2 N16 C58 -176.6(3) no
N17 Ru2 N16 C62 3.1(4) no
N16 Ru2 C34 N11 -164.8(3) no
N16 Ru2 C34 N12 16.9(6) no
C34 Ru2 N16 C58 92.1(3) no
C34 Ru2 N16 C62 -88.2(4) no
N16 Ru2 C35 N13 163.3(3) no
N16 Ru2 C35 N14 -21.7(6) no
C35 Ru2 N16 C58 -88.3(3) no
C35 Ru2 N16 C62 91.4(4) no
N17 Ru2 C34 N11 98.3(3) no
N17 Ru2 C34 N12 -80.0(6) no
N17 Ru2 C35 N13 -100.4(3) no
N17 Ru2 C35 N14 74.6(5) no
C34 Ru2 C35 N13 -17.7(6) no
C34 Ru2 C35 N14 157.4(4) no
C35 Ru2 C34 N11 16.2(6) no
C35 Ru2 C34 N12 -162.1(4) no
Ru1 N1 C7 N2 4.4(5) no
Ru1 N1 C7 C8 -174.9(3) no
Ru1 N1 C11 N4 -5.0(5) no
Ru1 N1 C11 C10 175.5(3) no
C7 N1 C11 N4 -178.9(3) no
C7 N1 C11 C10 1.5(6) no
C11 N1 C7 N2 178.3(3) no
C11 N1 C7 C8 -1.0(6) no
C1 N2 C3 C4 -0.6(5) no
C3 N2 C1 Ru1 -174.5(3) no
C3 N2 C1 N3 0.8(5) no
C1 N2 C7 N1 -3.5(5) no
C1 N2 C7 C8 175.8(4) no
C7 N2 C1 Ru1 1.2(5) no
C7 N2 C1 N3 176.5(3) no
C3 N2 C7 N1 171.6(4) no
C3 N2 C7 C8 -9.2(7) no
C7 N2 C3 C4 -176.0(4) no
C1 N3 C4 C3 0.4(5) no
C4 N3 C1 Ru1 171.1(5) no
C4 N3 C1 N2 -0.7(4) no
C1 N3 C12 C13 66.5(5) no
C1 N3 C12 C14 -173.9(4) no
C1 N3 C12 C15 -54.8(5) no
C12 N3 C1 Ru1 -8.1(8) no
C12 N3 C1 N2 -179.9(4) no
C4 N3 C12 C13 -112.7(4) no
C4 N3 C12 C14 6.9(5) no
C4 N3 C12 C15 126.1(4) no
C12 N3 C4 C3 179.7(4) no
C2 N4 C5 C6 -0.1(5) no
C5 N4 C2 Ru1 178.3(3) no
C5 N4 C2 N5 0.6(4) no
C2 N4 C11 N1 -0.8(5) no
C2 N4 C11 C10 178.7(4) no
C11 N4 C2 Ru1 5.5(5) no
C11 N4 C2 N5 -172.2(3) no
C5 N4 C11 N1 -172.4(4) no
C5 N4 C11 C10 7.1(7) no
C11 N4 C5 C6 172.1(4) no
C2 N5 C6 C5 0.8(5) no
C6 N5 C2 Ru1 -176.8(5) no
C6 N5 C2 N4 -0.8(4) no
C2 N5 C16 C17 -56.3(5) no
C2 N5 C16 C18 -174.8(4) no
C2 N5 C16 C19 66.5(5) no
C16 N5 C2 Ru1 -0.5(8) no
C16 N5 C2 N4 175.4(4) no
C6 N5 C16 C17 119.5(4) no
C6 N5 C16 C18 1.0(5) no
C6 N5 C16 C19 -117.7(4) no
C16 N5 C6 C5 -175.5(4) no
Ru1 N6 C20 C21 175.3(3) no
Ru1 N6 C20 C25 -3.3(5) no
Ru1 N6 C24 C23 -175.1(3) no
C20 N6 C24 C23 1.4(7) no
C24 N6 C20 C21 -1.4(7) no
C24 N6 C20 C25 179.9(4) no
Ru1 N7 C25 C20 -4.1(6) no
Ru1 N7 C25 C26 177.4(3) no
Ru1 N7 C29 C28 -176.9(3) no
C25 N7 C29 C28 1.5(7) no
C29 N7 C25 C20 177.2(4) no
C29 N7 C25 C26 -1.3(7) no
Ru2 N10 C40 N11 6.3(5) no
Ru2 N10 C40 C41 -171.4(3) no
Ru2 N10 C44 N13 -7.4(5) no
Ru2 N10 C44 C43 170.8(3) no
C40 N10 C44 N13 -178.1(4) no
C40 N10 C44 C43 0.1(6) no
C44 N10 C40 N11 176.9(4) no
C44 N10 C40 C41 -0.8(6) no
C34 N11 C36 C37 -0.4(5) no
C36 N11 C34 Ru2 -179.1(3) no
C36 N11 C34 N12 -0.0(5) no
C34 N11 C40 N10 -1.4(6) no
C34 N11 C40 C41 176.2(4) no
C40 N11 C34 Ru2 -3.4(5) no
C40 N11 C34 N12 175.6(4) no
C36 N11 C40 N10 173.5(4) no
C36 N11 C40 C41 -8.9(7) no
C40 N11 C36 C37 -175.7(4) no
C34 N12 C37 C36 -0.8(5) no
C37 N12 C34 Ru2 178.8(5) no
C37 N12 C34 N11 0.5(5) no
C34 N12 C45 C46 55.0(5) no
C34 N12 C45 C47 173.3(4) no
C34 N12 C45 C48 -67.1(6) no
C45 N12 C34 Ru2 5.8(9) no
C45 N12 C34 N11 -172.6(4) no
C37 N12 C45 C46 -117.3(5) no
C37 N12 C45 C47 1.1(6) no
C37 N12 C45 C48 120.7(5) no
C45 N12 C37 C36 172.5(4) no
C35 N13 C38 C39 -1.2(5) no
C38 N13 C35 Ru2 178.3(3) no
C38 N13 C35 N14 1.0(5) no
C35 N13 C44 N10 1.2(6) no
C35 N13 C44 C43 -176.9(4) no
C44 N13 C35 Ru2 4.9(5) no
C44 N13 C35 N14 -172.4(4) no
C38 N13 C44 N10 -171.2(4) no
C38 N13 C44 C43 10.7(7) no
C44 N13 C38 C39 171.6(4) no
C35 N14 C39 C38 -0.2(5) no
C39 N14 C35 Ru2 -175.7(5) no
C39 N14 C35 N13 -0.5(5) no
C35 N14 C49 C50 -55.6(6) no
C35 N14 C49 C51 -174.4(4) no
C35 N14 C49 C52 66.1(6) no
C49 N14 C35 Ru2 -1.6(8) no
C49 N14 C35 N13 173.7(4) no
C39 N14 C49 C50 117.8(5) no
C39 N14 C49 C51 -0.9(6) no
C39 N14 C49 C52 -120.5(5) no
C49 N14 C39 C38 -174.5(4) no
Ru2 N15 C53 C54 178.9(3) no
Ru2 N15 C53 C58 -1.2(6) no
Ru2 N15 C57 C56 -179.0(3) no
C53 N15 C57 C56 -0.1(8) no
C57 N15 C53 C54 -0.1(7) no
C57 N15 C53 C58 179.8(4) no
Ru2 N16 C58 C53 -3.3(6) no
Ru2 N16 C58 C59 177.0(4) no
Ru2 N16 C62 C61 -178.9(4) no
C58 N16 C62 C61 0.8(8) no
C62 N16 C58 C53 176.9(5) no
C62 N16 C58 C59 -2.7(8) no
N2 C3 C4 N3 0.1(5) no
N4 C5 C6 N5 -0.4(5) no
N1 C7 C8 C9 0.6(6) no
N2 C7 C8 C9 -178.5(4) no
C7 C8 C9 C10 -0.9(6) no
C8 C9 C10 C11 1.4(6) no
C9 C10 C11 N1 -1.7(6) no
C9 C10 C11 N4 178.8(4) no
N6 C20 C21 C22 0.4(8) no
N6 C20 C25 N7 4.9(7) no
N6 C20 C25 C26 -176.6(4) no
C21 C20 C25 N7 -173.7(5) no
C21 C20 C25 C26 4.8(8) no
C25 C20 C21 C22 179.0(5) no
C20 C21 C22 C23 0.6(8) no
C21 C22 C23 C24 -0.7(8) no
C22 C23 C24 N6 -0.3(8) no
N7 C25 C26 C27 0.1(8) no
C20 C25 C26 C27 -178.3(5) no
C25 C26 C27 C28 0.9(9) no
C26 C27 C28 C29 -0.6(9) no
C27 C28 C29 N7 -0.6(8) no
N11 C36 C37 N12 0.7(5) no
N13 C38 C39 N14 0.8(6) no
N10 C40 C41 C42 0.6(7) no
N11 C40 C41 C42 -176.8(4) no
C40 C41 C42 C43 0.3(7) no
C41 C42 C43 C44 -1.0(7) no
C42 C43 C44 N10 0.8(7) no
C42 C43 C44 N13 178.7(4) no
N15 C53 C54 C55 0.4(8) no
N15 C53 C58 N16 3.0(7) no
N15 C53 C58 C59 -177.4(5) no
C54 C53 C58 N16 -177.1(5) no
C54 C53 C58 C59 2.5(9) no
C58 C53 C54 C55 -179.5(5) no
C53 C54 C55 C56 -0.5(8) no
C54 C55 C56 C57 0.3(8) no
C55 C56 C57 N15 -0.0(9) no
N16 C58 C59 C60 2.6(9) no
C53 C58 C59 C60 -177.0(5) no
C58 C59 C60 C61 -0.5(9) no
C59 C60 C61 C62 -1.3(10) no
C60 C61 C62 N16 1.3(9) no
